data_7039171
loop_
_publ_author_name
'Guarda, Eliana'
'Bader, Katharina'
'van Slageren, Joris'
'Albor\'es, Pablo'

_publ_section_title
;
 {NiLn} (Ln = Gd, Dy) rod-like nano-sized heteronuclear coordination
 clusters with a double carbonate bridge skeleton and remarkable MCE
 behaviour.
;
_journal_issue 20
_journal_name_full 'Dalton transactions (Cambridge, England : 2003)'
_journal_page_first 8566
_journal_page_last 8572
_journal_paper_doi 10.1039/c6dt00859c
_journal_volume 45
_journal_year 2016
_chemical_formula_sum 'C128 H254 N8 Ni8 O64 Y6'
_chemical_formula_weight 3932.39
_space_group_crystal_system monoclinic
_space_group_IT_number 14
_space_group_name_Hall '-P 2yn'
_space_group_name_H-M_alt 'P 1 21/n 1'
_symmetry_space_group_name_Hall '-P 2yn'
_symmetry_space_group_name_H-M 'P 1 21/n 1'
_atom_sites_solution_hydrogens mixed
_audit_creation_method SHELXL-2014/7
_audit_update_record
;
2016-04-13 deposited with the CCDC.
2016-04-18 downloaded from the CCDC.
;
_cell_angle_alpha 90.0
_cell_angle_beta 105.885(9)
_cell_angle_gamma 90.0
_cell_formula_units_Z 2
_cell_length_a 16.7260(18)
_cell_length_b 19.3040(18)
_cell_length_c 27.980(2)
_cell_measurement_reflns_used 2630
_cell_measurement_temperature 170(2)
_cell_measurement_theta_max 25.3440
_cell_measurement_theta_min 3.7410
_cell_volume 8689.2(14)
_computing_cell_refinement
;
CrysAlisPro, Agilent Technologies,
Version 1.171.37.31 
;
_computing_data_collection
;
CrysAlisPro, Agilent Technologies,
Version 1.171.37.31 
;
_computing_molecular_graphics 'Diamond - Crystal and Molecular Structure Visualization'
_computing_publication_material 'Diamond - Crystal and Molecular Structure Visualization'
_computing_structure_refinement 'SHELXL-2014/7 (Sheldrick, 2014)'
_computing_structure_solution 'SIR97 (Altomare, 1999)'
_diffrn_ambient_temperature 170(2)
_diffrn_detector_area_resol_mean 16.1158
_diffrn_measured_fraction_theta_full 0.997
_diffrn_measured_fraction_theta_max 0.997
_diffrn_measurement_device_type 'Xcalibur, Eos, Gemini'
_diffrn_measurement_method '\w scans'
_diffrn_radiation_type MoK\a
_diffrn_radiation_wavelength 0.71073
_diffrn_reflns_av_R_equivalents 0.2401
_diffrn_reflns_av_unetI/netI 0.3931
_diffrn_reflns_Laue_measured_fraction_full 0.997
_diffrn_reflns_Laue_measured_fraction_max 0.997
_diffrn_reflns_limit_h_max 20
_diffrn_reflns_limit_h_min -20
_diffrn_reflns_limit_k_max 15
_diffrn_reflns_limit_k_min -23
_diffrn_reflns_limit_l_max 34
_diffrn_reflns_limit_l_min -34
_diffrn_reflns_number 38634
_diffrn_reflns_point_group_measured_fraction_full 0.997
_diffrn_reflns_point_group_measured_fraction_max 0.997
_diffrn_reflns_theta_full 25.242
_diffrn_reflns_theta_max 25.998
_diffrn_reflns_theta_min 3.535
_diffrn_source 'Enhance (Mo) X-ray Source'
_exptl_absorpt_coefficient_mu 2.905
_exptl_absorpt_correction_T_max 1.00000
_exptl_absorpt_correction_T_min 0.75852
_exptl_absorpt_correction_type multi-scan
_exptl_absorpt_process_details
;
CrysAlisPro, Agilent Technologies,
Version 1.171.37.31 (release 14-01-2014 CrysAlis171 .NET)
(compiled Jan 14 2014,18:38:05)
Empirical absorption correction using spherical harmonics,
 implemented in SCALE3 ABSPACK scaling algorithm.
;
_exptl_crystal_colour 'pale green'
_exptl_crystal_density_diffrn 1.503
_exptl_crystal_description plates
_exptl_crystal_F_000 4096
_exptl_crystal_size_max 0.48
_exptl_crystal_size_mid 0.17
_exptl_crystal_size_min 0.04
_refine_diff_density_max 1.841
_refine_diff_density_min -1.289
_refine_diff_density_rms 0.152
_refine_ls_extinction_method none
_refine_ls_goodness_of_fit_ref 0.998
_refine_ls_hydrogen_treatment mixed
_refine_ls_matrix_type full
_refine_ls_number_parameters 934
_refine_ls_number_reflns 17026
_refine_ls_number_restraints 105
_refine_ls_restrained_S_all 0.996
_refine_ls_R_factor_all 0.2959
_refine_ls_R_factor_gt 0.1220
_refine_ls_shift/su_max 0.000
_refine_ls_shift/su_mean 0.000
_refine_ls_structure_factor_coef Fsqd
_refine_ls_weighting_details 'w=1/[\s^2^(Fo^2^)+(0.1025P)^2^] where P=(Fo^2^+2Fc^2^)/3'
_refine_ls_weighting_scheme calc
_refine_ls_wR_factor_gt 0.2405
_refine_ls_wR_factor_ref 0.3492
_reflns_Friedel_coverage 0.000
_reflns_number_gt 5538
_reflns_number_total 17026
_reflns_threshold_expression 'I > 2\s(I)'
_cod_data_source_file c6dt00859c2.cif
_cod_data_source_block 3
_cod_depositor_comments 'Adding full bibliography for 7039169--7039171.cif.'
_cod_original_cell_volume 8689(1)
_cod_database_code 7039171
_shelx_shelxl_version_number 2014/7
_shelx_space_group_comment
;
The symmetry employed for this shelxl refinement is uniquely defined
by the following loop, which should always be used as a source of
symmetry information in preference to the above space-group names.
They are only intended as comments.
;

loop_
_space_group_symop_operation_xyz
'x, y, z'
'-x+1/2, y+1/2, -z+1/2'
'-x, -y, -z'
'x-1/2, -y-1/2, z-1/2'

loop_
_atom_site_label
_atom_site_type_symbol
_atom_site_fract_x
_atom_site_fract_y
_atom_site_fract_z
_atom_site_U_iso_or_equiv
_atom_site_adp_type
_atom_site_occupancy
_atom_site_site_symmetry_order
_atom_site_calc_flag
_atom_site_refinement_flags_posn
_atom_site_refinement_flags_adp
_atom_site_refinement_flags_occupancy
_atom_site_disorder_assembly
_atom_site_disorder_group
C1 C 0.9067(8) 0.5868(8) 0.5240(5) 0.024(3) Uani 1 1 d . U . . .
C2 C 1.0137(11) 0.7168(8) 0.5189(6) 0.047(5) Uani 1 1 d . . . . .
H2A H 0.9859 0.6818 0.4953 0.057 Uiso 1 1 calc R U . . .
H2B H 1.0680 0.6993 0.5368 0.057 Uiso 1 1 calc R U . . .
C3 C 1.0231(10) 0.7826(8) 0.4919(5) 0.044(4) Uani 1 1 d . . . . .
H3A H 1.0610 0.7742 0.4718 0.053 Uiso 1 1 calc R U . . .
H3B H 0.9695 0.7949 0.4697 0.053 Uiso 1 1 calc R U . . .
C4 C 1.1467(11) 0.8499(9) 0.5369(6) 0.051(5) Uani 1 1 d . . . . .
H4A H 1.1664 0.8747 0.5680 0.061 Uiso 1 1 calc R U . . .
H4B H 1.1721 0.8043 0.5414 0.061 Uiso 1 1 calc R U . . .
C5 C 1.1750(13) 0.8874(10) 0.4978(7) 0.069(6) Uani 1 1 d . . . . .
H5A H 1.1505 0.9333 0.4934 0.082 Uiso 1 1 calc R U . . .
H5B H 1.2349 0.8927 0.5087 0.082 Uiso 1 1 calc R U . . .
C6 C 1.0084(10) 0.9077(7) 0.5087(6) 0.046(5) Uani 1 1 d D . . . .
H6A H 1.0112 0.9182 0.4753 0.056 Uiso 1 1 calc R U . A 1
H6B H 1.0354 0.9452 0.5302 0.056 Uiso 1 1 calc R U . A 1
C7A C 0.9158(12) 0.904(4) 0.5089(16) 0.044(7) Uiso 0.5 1 d D . P B 1
H7A1 H 0.8960 0.9507 0.5125 0.052 Uiso 0.5 1 calc R U P B 1
H7A2 H 0.8829 0.8859 0.4774 0.052 Uiso 0.5 1 calc R U P B 1
C7B C 0.9148(12) 0.895(4) 0.5049(16) 0.044(7) Uiso 0.5 1 d D . P B 2
H7B1 H 0.8857 0.9391 0.5006 0.052 Uiso 0.5 1 calc R U P B 2
H7B2 H 0.8904 0.8667 0.4760 0.052 Uiso 0.5 1 calc R U P B 2
C8 C 0.6992(10) 0.8145(9) 0.5950(5) 0.047(5) Uani 1 1 d . . . . .
H8A H 0.6745 0.8603 0.5923 0.056 Uiso 1 1 calc R U . . .
H8B H 0.6704 0.7884 0.5658 0.056 Uiso 1 1 calc R U . . .
C9 C 0.6867(13) 0.7803(10) 0.6389(6) 0.070(6) Uani 1 1 d . . . . .
H9A H 0.6291 0.7659 0.6319 0.084 Uiso 1 1 calc R U . . .
H9B H 0.6972 0.8134 0.6660 0.084 Uiso 1 1 calc R U . . .
C10 C 0.7471(13) 0.6985(11) 0.7062(7) 0.069(6) Uani 1 1 d . . . . .
H10A H 0.6970 0.6744 0.7078 0.083 Uiso 1 1 calc R U . . .
H10B H 0.7538 0.7390 0.7274 0.083 Uiso 1 1 calc R U . . .
C11 C 0.8221(12) 0.6509(11) 0.7237(7) 0.074(6) Uani 1 1 d . . . . .
H11A H 0.8330 0.6421 0.7590 0.089 Uiso 1 1 calc R U . . .
H11B H 0.8114 0.6070 0.7063 0.089 Uiso 1 1 calc R U . . .
C12 C 0.7203(10) 0.6622(8) 0.6192(6) 0.048(5) Uani 1 1 d . . . . .
H12A H 0.6812 0.6783 0.5889 0.057 Uiso 1 1 calc R U . . .
H12B H 0.6937 0.6255 0.6329 0.057 Uiso 1 1 calc R U . . .
C13 C 0.7972(11) 0.6333(10) 0.6069(6) 0.057(5) Uani 1 1 d . . . . .
H13A H 0.8274 0.6037 0.6339 0.069 Uiso 1 1 calc R U . . .
H13B H 0.7802 0.6054 0.5771 0.069 Uiso 1 1 calc R U . . .
C14 C 0.7255(12) 0.5553(9) 0.3417(6) 0.060(5) Uani 1 1 d . . . . .
H14A H 0.6788 0.5251 0.3273 0.071 Uiso 1 1 calc R U . . .
H14B H 0.7702 0.5440 0.3271 0.071 Uiso 1 1 calc R U . . .
C15 C 0.7002(11) 0.6293(8) 0.3312(6) 0.050(5) Uani 1 1 d . . . . .
H15A H 0.6866 0.6374 0.2957 0.060 Uiso 1 1 calc R U . . .
H15B H 0.6507 0.6383 0.3420 0.060 Uiso 1 1 calc R U . . .
C16 C 0.8368(10) 0.6787(9) 0.3349(5) 0.046(5) Uani 1 1 d . . . . .
H16A H 0.8370 0.7227 0.3182 0.055 Uiso 1 1 calc R U . . .
H16B H 0.8311 0.6421 0.3105 0.055 Uiso 1 1 calc R U . . .
C17 C 0.9197(10) 0.6697(9) 0.3757(5) 0.049(5) Uani 1 1 d . . . . .
H17A H 0.9633 0.6564 0.3607 0.059 Uiso 1 1 calc R U . . .
H17B H 0.9354 0.7131 0.3932 0.059 Uiso 1 1 calc R U . . .
C18A C 0.7292(17) 0.7441(13) 0.3669(13) 0.039(6) Uiso 0.5 1 d D . P C 1
H18A H 0.6810 0.7350 0.3789 0.047 Uiso 0.5 1 calc R U P C 1
H18B H 0.7108 0.7704 0.3364 0.047 Uiso 0.5 1 calc R U P C 1
C2B1 C 0.794(3) 0.7883(16) 0.4069(11) 0.047(6) Uiso 0.5 1 d D . P C 1
H2B1 H 0.8386 0.8045 0.3934 0.056 Uiso 0.5 1 calc R U P C 1
H2B2 H 0.7676 0.8280 0.4171 0.056 Uiso 0.5 1 calc R U P C 1
C18B C 0.7378(17) 0.7493(13) 0.3596(13) 0.039(6) Uiso 0.5 1 d D . P C 2
H18C H 0.6831 0.7499 0.3651 0.047 Uiso 0.5 1 calc R U P C 2
H18D H 0.7350 0.7737 0.3289 0.047 Uiso 0.5 1 calc R U P C 2
C2B2 C 0.803(3) 0.7854(16) 0.4043(11) 0.047(6) Uiso 0.5 1 d D . P C 2
H2B3 H 0.8523 0.7968 0.3941 0.056 Uiso 0.5 1 calc R U P C 2
H2B4 H 0.7794 0.8283 0.4123 0.056 Uiso 0.5 1 calc R U P C 2
C19 C 1.1488(10) 0.7156(8) 0.6379(5) 0.034(4) Uani 1 1 d . . . . .
C20 C 1.2443(10) 0.7028(8) 0.6666(5) 0.040(4) Uani 1 1 d D . . . .
C21A C 1.270(2) 0.7496(19) 0.7118(11) 0.060(8) Uiso 0.5 1 d D . P D 1
H21A H 1.2400 0.7363 0.7353 0.090 Uiso 0.5 1 calc R U P D 1
H21B H 1.3283 0.7453 0.7268 0.090 Uiso 0.5 1 calc R U P D 1
H21C H 1.2565 0.7968 0.7018 0.090 Uiso 0.5 1 calc R U P D 1
C22A C 1.296(3) 0.731(2) 0.6334(15) 0.091(10) Uiso 0.5 1 d D . P D 1
H22A H 1.2848 0.7041 0.6033 0.137 Uiso 0.5 1 calc R U P D 1
H22B H 1.2825 0.7783 0.6256 0.137 Uiso 0.5 1 calc R U P D 1
H22C H 1.3543 0.7269 0.6506 0.137 Uiso 0.5 1 calc R U P D 1
C23A C 1.273(2) 0.6264(14) 0.6711(12) 0.050(6) Uiso 0.5 1 d D . P D 1
H23A H 1.2525 0.6037 0.6396 0.075 Uiso 0.5 1 calc R U P D 1
H23B H 1.3330 0.6248 0.6808 0.075 Uiso 0.5 1 calc R U P D 1
H23C H 1.2527 0.6034 0.6957 0.075 Uiso 0.5 1 calc R U P D 1
C21B C 1.284(2) 0.7733(15) 0.6841(13) 0.060(8) Uiso 0.5 1 d D . P D 2
H21D H 1.2542 0.7955 0.7046 0.090 Uiso 0.5 1 calc R U P D 2
H21E H 1.3410 0.7665 0.7030 0.090 Uiso 0.5 1 calc R U P D 2
H21F H 1.2827 0.8018 0.6558 0.090 Uiso 0.5 1 calc R U P D 2
C22B C 1.291(3) 0.667(2) 0.6340(15) 0.091(10) Uiso 0.5 1 d D . P D 2
H22D H 1.2660 0.6226 0.6232 0.137 Uiso 0.5 1 calc R U P D 2
H22E H 1.2899 0.6949 0.6055 0.137 Uiso 0.5 1 calc R U P D 2
H22F H 1.3482 0.6595 0.6527 0.137 Uiso 0.5 1 calc R U P D 2
C23B C 1.244(2) 0.6551(17) 0.7114(10) 0.050(6) Uiso 0.5 1 d D . P D 2
H23D H 1.2140 0.6777 0.7320 0.075 Uiso 0.5 1 calc R U P D 2
H23E H 1.2167 0.6122 0.6993 0.075 Uiso 0.5 1 calc R U P D 2
H23F H 1.2997 0.6462 0.7305 0.075 Uiso 0.5 1 calc R U P D 2
C24 C 1.0336(15) 0.9647(9) 0.6301(6) 0.067(7) Uani 1 1 d . . . . .
C25 C 1.0957(12) 1.0193(9) 0.6596(6) 0.056(5) Uani 1 1 d . . . . .
C26 C 1.0496(14) 1.0873(10) 0.6610(8) 0.102(9) Uani 1 1 d . . . . .
H26A H 1.0049 1.0794 0.6758 0.153 Uiso 1 1 calc R U . . .
H26B H 1.0874 1.1207 0.6803 0.153 Uiso 1 1 calc R U . . .
H26C H 1.0276 1.1044 0.6278 0.153 Uiso 1 1 calc R U . . .
C27 C 1.1671(15) 1.0284(12) 0.6366(8) 0.104(8) Uani 1 1 d . . . . .
H27A H 1.1464 1.0465 0.6036 0.156 Uiso 1 1 calc R U . . .
H27B H 1.2069 1.0601 0.6564 0.156 Uiso 1 1 calc R U . . .
H27C H 1.1932 0.9844 0.6354 0.156 Uiso 1 1 calc R U . . .
C28 C 1.1303(15) 0.9907(10) 0.7120(6) 0.100(9) Uani 1 1 d . . . . .
H28A H 1.0858 0.9845 0.7271 0.150 Uiso 1 1 calc R U . . .
H28B H 1.1566 0.9469 0.7104 0.150 Uiso 1 1 calc R U . . .
H28C H 1.1703 1.0225 0.7314 0.150 Uiso 1 1 calc R U . . .
C29 C 0.8711(15) 0.8909(11) 0.7114(7) 0.070(6) Uani 1 1 d . . . . .
C30 C 0.8721(17) 0.9281(11) 0.7597(8) 0.084(7) Uani 1 1 d D . . . .
C31A C 0.826(3) 0.9997(18) 0.7448(14) 0.080(10) Uiso 0.5 1 d D . P E 1
H31A H 0.7683 0.9914 0.7284 0.120 Uiso 0.5 1 calc R U P E 1
H31B H 0.8302 1.0268 0.7742 0.120 Uiso 0.5 1 calc R U P E 1
H31C H 0.8510 1.0243 0.7229 0.120 Uiso 0.5 1 calc R U P E 1
C32A C 0.963(2) 0.934(3) 0.7859(17) 0.113(13) Uiso 0.5 1 d D . P E 1
H32A H 0.9903 0.9599 0.7654 0.169 Uiso 0.5 1 calc R U P E 1
H32B H 0.9699 0.9582 0.8169 0.169 Uiso 0.5 1 calc R U P E 1
H32C H 0.9871 0.8890 0.7922 0.169 Uiso 0.5 1 calc R U P E 1
C33A C 0.829(3) 0.888(2) 0.7918(13) 0.078(9) Uiso 0.5 1 d D . P E 1
H33A H 0.7708 0.8842 0.7750 0.117 Uiso 0.5 1 calc R U P E 1
H33B H 0.8529 0.8426 0.7980 0.117 Uiso 0.5 1 calc R U P E 1
H33C H 0.8357 0.9119 0.8228 0.117 Uiso 0.5 1 calc R U P E 1
C31B C 0.883(3) 1.0082(15) 0.7507(15) 0.080(10) Uiso 0.5 1 d D . P E 2
H31D H 0.8465 1.0214 0.7191 0.120 Uiso 0.5 1 calc R U P E 2
H31E H 0.8696 1.0344 0.7766 0.120 Uiso 0.5 1 calc R U P E 2
H31F H 0.9395 1.0172 0.7508 0.120 Uiso 0.5 1 calc R U P E 2
C32B C 0.920(3) 0.893(3) 0.8052(14) 0.113(13) Uiso 0.5 1 d D . P E 2
H32D H 0.9783 0.8953 0.8070 0.169 Uiso 0.5 1 calc R U P E 2
H32E H 0.9106 0.9158 0.8337 0.169 Uiso 0.5 1 calc R U P E 2
H32F H 0.9031 0.8456 0.8046 0.169 Uiso 0.5 1 calc R U P E 2
C33B C 0.7816(19) 0.922(2) 0.7597(15) 0.078(9) Uiso 0.5 1 d D . P E 2
H33D H 0.7472 0.9446 0.7306 0.117 Uiso 0.5 1 calc R U P E 2
H33E H 0.7664 0.8744 0.7598 0.117 Uiso 0.5 1 calc R U P E 2
H33F H 0.7738 0.9446 0.7889 0.117 Uiso 0.5 1 calc R U P E 2
C34 C 0.7439(15) 1.0375(10) 0.6171(7) 0.065(6) Uani 1 1 d . . . . .
C35 C 0.6924(13) 1.0940(10) 0.6258(7) 0.061(5) Uani 1 1 d . . . . .
C36 C 0.6256(15) 1.0688(11) 0.6514(8) 0.102(8) Uani 1 1 d . . . . .
H36A H 0.5929 1.1075 0.6565 0.152 Uiso 1 1 calc R U . . .
H36B H 0.5902 1.0352 0.6306 0.152 Uiso 1 1 calc R U . . .
H36C H 0.6527 1.0481 0.6829 0.152 Uiso 1 1 calc R U . . .
C37 C 0.6493(16) 1.1271(12) 0.5753(7) 0.112(9) Uani 1 1 d . . . . .
H37A H 0.6147 1.1647 0.5801 0.168 Uiso 1 1 calc R U . . .
H37B H 0.6905 1.1442 0.5602 0.168 Uiso 1 1 calc R U . . .
H37C H 0.6156 1.0930 0.5540 0.168 Uiso 1 1 calc R U . . .
C38 C 0.7439(15) 1.1529(11) 0.6585(8) 0.094(8) Uani 1 1 d . . . . .
H38A H 0.7071 1.1889 0.6631 0.140 Uiso 1 1 calc R U . . .
H38B H 0.7737 1.1344 0.6902 0.140 Uiso 1 1 calc R U . . .
H38C H 0.7827 1.1717 0.6422 0.140 Uiso 1 1 calc R U . . .
C39 C 0.7087(13) 0.9051(10) 0.4908(7) 0.059(6) Uani 1 1 d . . . . .
C40 C 0.6323(12) 0.9284(12) 0.4533(7) 0.073(7) Uani 1 1 d D . . . .
C41A C 0.575(3) 0.968(2) 0.4755(16) 0.087(10) Uiso 0.5 1 d D . P F 1
H41A H 0.5264 0.9820 0.4497 0.131 Uiso 0.5 1 calc R U P F 1
H41B H 0.5578 0.9398 0.4992 0.131 Uiso 0.5 1 calc R U P F 1
H41C H 0.6025 1.0088 0.4919 0.131 Uiso 0.5 1 calc R U P F 1
C42A C 0.586(3) 0.874(2) 0.4188(14) 0.061(8) Uiso 0.5 1 d D . P F 1
H42A H 0.5376 0.8940 0.3961 0.091 Uiso 0.5 1 calc R U P F 1
H42B H 0.6211 0.8543 0.4004 0.091 Uiso 0.5 1 calc R U P F 1
H42C H 0.5686 0.8379 0.4376 0.091 Uiso 0.5 1 calc R U P F 1
C43A C 0.666(3) 0.977(2) 0.4177(14) 0.086(10) Uiso 0.5 1 d D . P F 1
H43A H 0.6207 0.9944 0.3919 0.129 Uiso 0.5 1 calc R U P F 1
H43B H 0.6968 1.0145 0.4364 0.129 Uiso 0.5 1 calc R U P F 1
H43C H 0.7026 0.9504 0.4032 0.129 Uiso 0.5 1 calc R U P F 1
C41B C 0.566(2) 0.923(3) 0.4808(15) 0.087(10) Uiso 0.5 1 d D . P F 2
H41D H 0.5131 0.9368 0.4593 0.131 Uiso 0.5 1 calc R U P F 2
H41E H 0.5620 0.8755 0.4910 0.131 Uiso 0.5 1 calc R U P F 2
H41F H 0.5800 0.9520 0.5096 0.131 Uiso 0.5 1 calc R U P F 2
C42B C 0.610(3) 0.876(2) 0.4120(13) 0.061(8) Uiso 0.5 1 d D . P F 2
H42D H 0.5603 0.8912 0.3876 0.091 Uiso 0.5 1 calc R U P F 2
H42E H 0.6545 0.8725 0.3968 0.091 Uiso 0.5 1 calc R U P F 2
H42F H 0.6001 0.8322 0.4251 0.091 Uiso 0.5 1 calc R U P F 2
C43B C 0.636(3) 1.0055(16) 0.4370(16) 0.086(10) Uiso 0.5 1 d D . P F 2
H43D H 0.5853 1.0174 0.4128 0.129 Uiso 0.5 1 calc R U P F 2
H43E H 0.6441 1.0352 0.4654 0.129 Uiso 0.5 1 calc R U P F 2
H43F H 0.6819 1.0112 0.4227 0.129 Uiso 0.5 1 calc R U P F 2
C44 C 0.6539(12) 0.6705(10) 0.4706(6) 0.053(5) Uani 1 1 d . . . . .
C45 C 0.5620(11) 0.6525(10) 0.4643(7) 0.059(5) Uani 1 1 d D . . . .
C46A C 0.563(2) 0.5876(16) 0.4967(12) 0.059(8) Uiso 0.5 1 d D . P G 1
H46A H 0.6082 0.5912 0.5265 0.088 Uiso 0.5 1 calc R U P G 1
H46B H 0.5115 0.5842 0.5052 0.088 Uiso 0.5 1 calc R U P G 1
H46C H 0.5707 0.5471 0.4785 0.088 Uiso 0.5 1 calc R U P G 1
C47A C 0.528(3) 0.711(2) 0.4908(16) 0.065(8) Uiso 0.5 1 d D . P G 1
H47A H 0.5526 0.7077 0.5260 0.097 Uiso 0.5 1 calc R U P G 1
H47B H 0.5420 0.7552 0.4792 0.097 Uiso 0.5 1 calc R U P G 1
H47C H 0.4689 0.7070 0.4837 0.097 Uiso 0.5 1 calc R U P G 1
C48A C 0.509(3) 0.679(3) 0.4148(11) 0.095(11) Uiso 0.5 1 d D . P G 1
H48A H 0.4522 0.6672 0.4111 0.143 Uiso 0.5 1 calc R U P G 1
H48B H 0.5152 0.7280 0.4132 0.143 Uiso 0.5 1 calc R U P G 1
H48C H 0.5274 0.6573 0.3885 0.143 Uiso 0.5 1 calc R U P G 1
C46B C 0.559(2) 0.5738(13) 0.4678(13) 0.059(8) Uiso 0.5 1 d D . P G 2
H46D H 0.5838 0.5596 0.5015 0.088 Uiso 0.5 1 calc R U P G 2
H46E H 0.5019 0.5587 0.4577 0.088 Uiso 0.5 1 calc R U P G 2
H46F H 0.5886 0.5535 0.4465 0.088 Uiso 0.5 1 calc R U P G 2
C47B C 0.524(3) 0.693(2) 0.5006(16) 0.065(8) Uiso 0.5 1 d D . P G 2
H47D H 0.5609 0.6900 0.5336 0.097 Uiso 0.5 1 calc R U P G 2
H47E H 0.5171 0.7407 0.4906 0.097 Uiso 0.5 1 calc R U P G 2
H47F H 0.4713 0.6734 0.5001 0.097 Uiso 0.5 1 calc R U P G 2
C48B C 0.519(3) 0.647(3) 0.4097(10) 0.095(11) Uiso 0.5 1 d D . P G 2
H48D H 0.5116 0.6930 0.3955 0.143 Uiso 0.5 1 calc R U P G 2
H48E H 0.5527 0.6204 0.3937 0.143 Uiso 0.5 1 calc R U P G 2
H48F H 0.4661 0.6255 0.4050 0.143 Uiso 0.5 1 calc R U P G 2
C49A C 1.023(2) 0.775(2) 0.7025(8) 0.042(6) Uiso 0.5 1 d D . P H 1
H49A H 1.0808 0.7803 0.7045 0.063 Uiso 0.5 1 calc R U P H 1
H49B H 1.0042 0.8141 0.7175 0.063 Uiso 0.5 1 calc R U P H 1
H49C H 1.0153 0.7334 0.7196 0.063 Uiso 0.5 1 calc R U P H 1
C49B C 1.0432(18) 0.787(2) 0.6936(9) 0.042(6) Uiso 0.5 1 d D . P H 2
H49D H 1.0942 0.7901 0.6843 0.063 Uiso 0.5 1 calc R U P H 2
H49E H 1.0321 0.8305 0.7071 0.063 Uiso 0.5 1 calc R U P H 2
H49F H 1.0480 0.7514 0.7182 0.063 Uiso 0.5 1 calc R U P H 2
C50 C 1.0297(12) 0.5475(9) 0.6833(7) 0.058(5) Uani 1 1 d . . . . .
C51 C 1.0402(13) 0.5169(10) 0.7354(6) 0.064(6) Uani 1 1 d D . . . .
C52A C 0.957(2) 0.495(3) 0.7443(18) 0.070(9) Uiso 0.5 1 d D . P I 1
H52A H 0.9321 0.4599 0.7208 0.105 Uiso 0.5 1 calc R U P I 1
H52B H 0.9672 0.4774 0.7774 0.105 Uiso 0.5 1 calc R U P I 1
H52C H 0.9212 0.5346 0.7402 0.105 Uiso 0.5 1 calc R U P I 1
C53A C 1.1157(19) 0.4705(17) 0.7474(15) 0.051(7) Uiso 0.5 1 d D . P I 1
H53A H 1.1043 0.4299 0.7269 0.077 Uiso 0.5 1 calc R U P I 1
H53B H 1.1619 0.4950 0.7412 0.077 Uiso 0.5 1 calc R U P I 1
H53C H 1.1291 0.4572 0.7818 0.077 Uiso 0.5 1 calc R U P I 1
C54A C 1.078(3) 0.571(2) 0.7714(13) 0.065(8) Uiso 0.5 1 d D . P I 1
H54A H 1.0384 0.6072 0.7700 0.097 Uiso 0.5 1 calc R U P I 1
H54B H 1.0934 0.5509 0.8042 0.097 Uiso 0.5 1 calc R U P I 1
H54C H 1.1262 0.5887 0.7637 0.097 Uiso 0.5 1 calc R U P I 1
C52B C 0.958(2) 0.479(3) 0.7313(18) 0.070(9) Uiso 0.5 1 d D . P I 2
H52D H 0.9486 0.4449 0.7051 0.105 Uiso 0.5 1 calc R U P I 2
H52E H 0.9604 0.4556 0.7621 0.105 Uiso 0.5 1 calc R U P I 2
H52F H 0.9128 0.5112 0.7241 0.105 Uiso 0.5 1 calc R U P I 2
C53B C 1.092(2) 0.4517(15) 0.7442(15) 0.051(7) Uiso 0.5 1 d D . P I 2
H53D H 1.0789 0.4246 0.7143 0.077 Uiso 0.5 1 calc R U P I 2
H53E H 1.1496 0.4636 0.7534 0.077 Uiso 0.5 1 calc R U P I 2
H53F H 1.0792 0.4254 0.7703 0.077 Uiso 0.5 1 calc R U P I 2
C54B C 1.049(3) 0.566(2) 0.7756(14) 0.065(8) Uiso 0.5 1 d D . P I 2
H54D H 1.0122 0.6049 0.7642 0.097 Uiso 0.5 1 calc R U P I 2
H54E H 1.0348 0.5444 0.8030 0.097 Uiso 0.5 1 calc R U P I 2
H54F H 1.1052 0.5826 0.7861 0.097 Uiso 0.5 1 calc R U P I 2
C55 C 0.8644(11) 0.4082(8) 0.5599(7) 0.043(4) Uani 1 1 d . . . . .
C56 C 0.7775(12) 0.3787(9) 0.5524(6) 0.059(5) Uani 1 1 d D . . . .
C57A C 0.750(3) 0.368(3) 0.5981(12) 0.095(11) Uiso 0.5 1 d D . P J 1
H57A H 0.7683 0.4059 0.6203 0.142 Uiso 0.5 1 calc R U P J 1
H57B H 0.6908 0.3644 0.5894 0.142 Uiso 0.5 1 calc R U P J 1
H57C H 0.7743 0.3256 0.6140 0.142 Uiso 0.5 1 calc R U P J 1
C58A C 0.754(3) 0.324(2) 0.5141(13) 0.090(11) Uiso 0.5 1 d D . P J 1
H58A H 0.7845 0.2822 0.5264 0.134 Uiso 0.5 1 calc R U P J 1
H58B H 0.6958 0.3150 0.5067 0.134 Uiso 0.5 1 calc R U P J 1
H58C H 0.7679 0.3387 0.4845 0.134 Uiso 0.5 1 calc R U P J 1
C59A C 0.727(3) 0.4385(18) 0.5283(15) 0.090(11) Uiso 0.5 1 d D . P J 1
H59A H 0.7375 0.4774 0.5505 0.135 Uiso 0.5 1 calc R U P J 1
H59B H 0.7410 0.4503 0.4983 0.135 Uiso 0.5 1 calc R U P J 1
H59C H 0.6689 0.4265 0.5205 0.135 Uiso 0.5 1 calc R U P J 1
C57B C 0.787(3) 0.325(2) 0.5921(13) 0.095(11) Uiso 0.5 1 d D . P J 2
H57D H 0.8093 0.3459 0.6241 0.142 Uiso 0.5 1 calc R U P J 2
H57E H 0.7337 0.3049 0.5905 0.142 Uiso 0.5 1 calc R U P J 2
H57F H 0.8241 0.2892 0.5873 0.142 Uiso 0.5 1 calc R U P J 2
C58B C 0.743(3) 0.351(2) 0.5014(11) 0.090(11) Uiso 0.5 1 d D . P J 2
H58D H 0.7784 0.3145 0.4956 0.134 Uiso 0.5 1 calc R U P J 2
H58E H 0.6884 0.3334 0.4979 0.134 Uiso 0.5 1 calc R U P J 2
H58F H 0.7411 0.3876 0.4777 0.134 Uiso 0.5 1 calc R U P J 2
C59B C 0.725(3) 0.4359(19) 0.5634(16) 0.090(11) Uiso 0.5 1 d D . P J 2
H59D H 0.7490 0.4524 0.5966 0.135 Uiso 0.5 1 calc R U P J 2
H59E H 0.7227 0.4731 0.5402 0.135 Uiso 0.5 1 calc R U P J 2
H59F H 0.6700 0.4189 0.5604 0.135 Uiso 0.5 1 calc R U P J 2
C60 C 0.541(3) 0.161(2) 0.3800(13) 0.186(15) Uani 1 1 d D U . . .
C61 C 0.568(2) 0.188(2) 0.4296(11) 0.205(17) Uani 1 1 d D U . . .
H61A H 0.5207 0.2029 0.4398 0.308 Uiso 1 1 calc R U . . .
H61B H 0.6051 0.2261 0.4306 0.308 Uiso 1 1 calc R U . . .
H61C H 0.5966 0.1520 0.4515 0.308 Uiso 1 1 calc R U . . .
C62 C 0.503(3) 0.352(2) 0.3790(18) 0.231(19) Uani 1 1 d . U . . .
H62A H 0.4735 0.3340 0.4014 0.346 Uiso 1 1 calc R U . . .
H62B H 0.5490 0.3222 0.3792 0.346 Uiso 1 1 calc R U . . .
H62C H 0.4660 0.3540 0.3460 0.346 Uiso 1 1 calc R U . . .
C63 C 0.444(3) 0.250(3) 0.229(2) 0.40(4) Uani 1 1 d D U . . .
H63A H 0.4647 0.2633 0.2016 0.595 Uiso 1 1 calc R U . . .
H63B H 0.3848 0.2535 0.2198 0.595 Uiso 1 1 calc R U . . .
H63C H 0.4601 0.2026 0.2380 0.595 Uiso 1 1 calc R U . . .
N1 N 0.7402(11) 0.7196(8) 0.6549(5) 0.064(5) Uani 1 1 d . . . . .
N2 N 1.0545(7) 0.8416(7) 0.5257(5) 0.040(3) Uani 1 1 d . . . . .
N3 N 0.7656(9) 0.6765(7) 0.3564(4) 0.046(4) Uani 1 1 d D . . . .
N4 N 0.513(3) 0.133(2) 0.3433(15) 0.28(2) Uani 1 1 d D U . . .
O1 O 0.9743(7) 0.7699(5) 0.6494(3) 0.043(3) Uani 1 1 d D . . . .
O2 O 0.9046(6) 0.8607(5) 0.5494(3) 0.038(3) Uani 1 1 d D . . . .
O3 O 0.9673(6) 0.7317(5) 0.5518(3) 0.034(2) Uani 1 1 d . . . . .
O4 O 0.8512(6) 0.6885(5) 0.5995(3) 0.036(3) Uani 1 1 d . . . . .
O5 O 0.7868(7) 0.8213(5) 0.5958(4) 0.045(3) Uani 1 1 d . . . . .
O7 O 0.8562(8) 0.8278(7) 0.7089(4) 0.062(4) Uani 1 1 d . . . . .
O8 O 0.8953(9) 0.9213(7) 0.6781(5) 0.075(4) Uani 1 1 d . . . . .
O9 O 0.9645(9) 0.9840(6) 0.6051(4) 0.063(4) Uani 1 1 d . . . . .
O10 O 1.0644(6) 0.9053(5) 0.6277(4) 0.042(3) Uani 1 1 d . . . . .
O11 O 1.1315(6) 0.7767(5) 0.6242(4) 0.048(3) Uani 1 1 d . . . . .
O12 O 1.1030(7) 0.6636(5) 0.6285(4) 0.044(3) Uani 1 1 d D . . . .
O13 O 0.8515(6) 0.6292(5) 0.5032(3) 0.035(2) Uani 1 1 d . U . . .
O14 O 0.9467(6) 0.5852(5) 0.5706(3) 0.037(3) Uani 1 1 d . U . . .
O15 O 0.9889(7) 0.6052(6) 0.6744(3) 0.050(3) Uani 1 1 d D . . . .
O16 O 1.0536(7) 0.5151(6) 0.6525(4) 0.048(3) Uani 1 1 d . . . . .
O18 O 0.9044(7) 0.4316(6) 0.6002(4) 0.049(3) Uani 1 1 d . . . . .
O19 O 0.8966(6) 0.4066(5) 0.5224(3) 0.037(3) Uani 1 1 d . . . . .
O20 O 0.9351(5) 0.5405(5) 0.4970(3) 0.029(2) Uani 1 1 d . U . . .
O21 O 0.9092(6) 0.6173(5) 0.4096(3) 0.034(3) Uani 1 1 d . . . . .
O23 O 0.6850(6) 0.6480(6) 0.4364(4) 0.048(3) Uani 1 1 d . . . . .
O24 O 0.7247(9) 0.9725(7) 0.6235(5) 0.075(4) Uani 1 1 d . . . . .
O25 O 0.8093(9) 1.0496(7) 0.6048(5) 0.069(4) Uani 1 1 d . . . . .
O26 O 0.7474(8) 0.9456(6) 0.5240(4) 0.060(3) Uani 1 1 d . . . . .
O27 O 0.7321(7) 0.8432(6) 0.4879(4) 0.049(3) Uani 1 1 d . . . . .
O28 O 0.6970(7) 0.7022(6) 0.5089(4) 0.047(3) Uani 1 1 d . . . . .
O29 O 0.8260(6) 0.7437(5) 0.4471(3) 0.034(2) Uani 1 1 d D . . . .
O30 O 1.1527(8) 0.8520(6) 0.4523(5) 0.075(4) Uani 1 1 d . . . . .
H30 H 1.1686 0.8740 0.4316 0.113 Uiso 1 1 calc R U . . .
O31 O 0.480(2) 0.295(3) 0.2719(17) 0.42(3) Uani 1 1 d D U . . .
H31 H 0.4591 0.3338 0.2663 0.628 Uiso 1 1 calc R U . . .
O32 O 0.532(3) 0.418(2) 0.3941(16) 0.33(2) Uani 1 1 d . U . . .
H32 H 0.5828 0.4172 0.4063 0.501 Uiso 1 1 calc R U . . .
Ni1 Ni 1.01743(13) 0.81696(11) 0.59129(7) 0.0385(5) Uani 1 1 d . . . . .
Ni2 Ni 0.85582(14) 0.75874(11) 0.65402(7) 0.0452(6) Uani 1 1 d . . . . .
Ni3 Ni 0.97523(13) 0.67078(10) 0.61368(7) 0.0375(5) Uani 1 1 d . . . . .
Ni4 Ni 0.80439(13) 0.64226(11) 0.42921(7) 0.0373(5) Uani 1 1 d . . . . .
Y1 Y 0.84338(12) 0.92846(10) 0.59636(6) 0.0532(5) Uani 1 1 d . . . . .
Y2 Y 0.82481(10) 0.75479(8) 0.52733(5) 0.0389(4) Uani 1 1 d . . . . .
Y3 Y 1.01384(9) 0.47695(8) 0.57042(5) 0.0332(4) Uani 1 1 d . . . . .
O17 O 1.1271(7) 0.5541(5) 0.5746(3) 0.039(3) Uani 1 1 d D . . . .
O6 O 0.8929(9) 0.6845(7) 0.7136(4) 0.071(4) Uani 1 1 d D . . . .
O22 O 0.7531(7) 0.5452(6) 0.3955(4) 0.046(3) Uani 1 1 d D . . . .
H1W H 1.131(8) 0.582(5) 0.598(3) 0.069 Uiso 1 1 d D U . . .
H2W H 1.127(9) 0.573(7) 0.5470(14) 0.069 Uiso 1 1 d D U . . .
H1M H 0.907(5) 0.660(8) 0.693(3) 0.069 Uiso 1 1 d D U . . .
H2M H 0.786(7) 0.511(6) 0.397(3) 0.069 Uiso 1 1 d D U . . .

loop_
_atom_site_aniso_label
_atom_site_aniso_U_11
_atom_site_aniso_U_22
_atom_site_aniso_U_33
_atom_site_aniso_U_23
_atom_site_aniso_U_13
_atom_site_aniso_U_12
C1 0.010(7) 0.028(8) 0.036(6) 0.005(6) 0.012(5) 0.005(6)
C2 0.048(12) 0.019(9) 0.076(12) 0.019(9) 0.018(10) 0.018(8)
C3 0.042(11) 0.047(11) 0.045(9) -0.024(9) 0.016(8) -0.006(9)
C4 0.065(13) 0.041(11) 0.050(10) -0.028(9) 0.022(9) -0.016(10)
C5 0.107(18) 0.035(12) 0.068(13) -0.010(11) 0.032(12) 0.018(12)
C6 0.066(13) 0.010(8) 0.059(10) -0.012(8) 0.010(9) 0.006(9)
C8 0.053(12) 0.043(11) 0.038(9) -0.013(8) 0.000(8) -0.012(10)
C9 0.107(18) 0.050(13) 0.058(12) -0.018(11) 0.032(12) 0.019(13)
C10 0.088(16) 0.064(15) 0.067(13) 0.003(11) 0.039(12) 0.019(13)
C11 0.071(15) 0.087(18) 0.085(14) 0.017(13) 0.055(12) 0.008(14)
C12 0.054(12) 0.026(10) 0.069(12) 0.000(9) 0.027(9) 0.007(9)
C13 0.063(13) 0.060(14) 0.048(10) -0.011(10) 0.013(9) 0.004(11)
C14 0.079(15) 0.045(12) 0.045(10) 0.000(9) 0.000(9) 0.019(11)
C15 0.066(13) 0.029(10) 0.046(10) -0.012(8) 0.001(9) 0.016(10)
C16 0.074(13) 0.044(11) 0.030(8) -0.008(8) 0.031(9) 0.013(10)
C17 0.063(13) 0.043(11) 0.039(9) -0.002(9) 0.009(8) 0.017(10)
C19 0.058(12) 0.029(10) 0.021(7) -0.003(7) 0.018(8) 0.012(9)
C20 0.056(11) 0.013(8) 0.048(9) -0.010(7) 0.007(8) 0.017(8)
C24 0.14(2) 0.016(10) 0.038(10) 0.012(8) 0.005(11) 0.026(12)
C25 0.073(14) 0.021(10) 0.054(11) -0.015(9) -0.015(9) -0.009(10)
C26 0.11(2) 0.045(14) 0.126(19) -0.051(14) -0.009(15) -0.012(14)
C27 0.11(2) 0.061(17) 0.14(2) -0.015(16) 0.034(17) -0.028(16)
C28 0.20(3) 0.029(12) 0.034(10) 0.011(9) -0.022(12) -0.023(15)
C29 0.12(2) 0.040(13) 0.062(13) -0.018(11) 0.047(13) -0.004(13)
C30 0.14(2) 0.040(13) 0.093(16) -0.016(12) 0.063(16) -0.006(14)
C34 0.099(19) 0.025(11) 0.072(13) 0.006(10) 0.026(13) 0.018(12)
C35 0.077(15) 0.032(11) 0.070(12) 0.013(10) 0.016(11) 0.003(11)
C36 0.12(2) 0.051(15) 0.14(2) 0.001(15) 0.050(17) -0.031(15)
C37 0.15(3) 0.080(19) 0.091(17) -0.007(15) 0.010(16) 0.039(19)
C38 0.13(2) 0.061(16) 0.114(18) -0.026(14) 0.079(16) -0.018(15)
C39 0.088(16) 0.028(11) 0.063(12) -0.029(10) 0.022(11) -0.004(11)
C40 0.056(14) 0.082(17) 0.071(13) -0.012(12) -0.001(10) 0.049(13)
C44 0.072(14) 0.042(12) 0.052(11) 0.007(10) 0.026(11) 0.012(11)
C45 0.038(11) 0.059(14) 0.082(13) -0.004(11) 0.020(10) -0.025(10)
C50 0.082(16) 0.030(11) 0.060(12) 0.011(10) 0.018(11) 0.024(11)
C51 0.088(16) 0.050(13) 0.053(11) -0.005(10) 0.016(10) -0.002(12)
C55 0.053(12) 0.024(9) 0.070(12) 0.008(9) 0.044(10) 0.011(9)
C56 0.054(13) 0.052(13) 0.083(13) 0.015(11) 0.039(10) 0.024(11)
C60 0.23(4) 0.14(3) 0.18(3) -0.02(3) 0.05(3) 0.08(3)
C61 0.22(4) 0.24(4) 0.16(3) -0.02(3) 0.07(3) 0.07(3)
C62 0.16(4) 0.26(5) 0.31(5) -0.11(4) 0.12(3) -0.02(3)
C63 0.15(4) 0.58(9) 0.39(7) 0.30(6) -0.05(4) 0.14(5)
N1 0.096(14) 0.042(10) 0.068(10) 0.010(9) 0.045(9) 0.018(10)
N2 0.023(8) 0.025(8) 0.068(9) -0.007(7) 0.004(6) -0.004(6)
N3 0.058(10) 0.032(8) 0.046(8) -0.015(7) 0.007(7) 0.019(8)
N4 0.27(4) 0.23(4) 0.28(4) -0.12(3) -0.02(3) 0.11(4)
O1 0.052(8) 0.026(6) 0.044(6) -0.007(5) -0.001(5) 0.002(6)
O2 0.050(7) 0.027(6) 0.033(5) -0.008(5) 0.007(5) -0.005(6)
O3 0.025(6) 0.028(6) 0.050(6) -0.010(5) 0.013(5) 0.001(5)
O4 0.040(7) 0.032(6) 0.043(6) -0.010(5) 0.022(5) 0.000(6)
O5 0.040(7) 0.030(7) 0.061(7) -0.010(6) 0.007(5) -0.006(6)
O7 0.090(10) 0.049(9) 0.053(7) 0.004(7) 0.030(7) 0.020(8)
O8 0.100(11) 0.055(9) 0.084(9) -0.004(8) 0.050(8) -0.015(8)
O9 0.098(11) 0.029(7) 0.056(7) -0.007(6) 0.012(7) 0.012(8)
O10 0.044(7) 0.027(6) 0.051(6) -0.012(6) 0.003(5) -0.012(6)
O11 0.032(7) 0.023(6) 0.086(8) -0.007(6) 0.008(6) 0.010(5)
O12 0.059(8) 0.019(6) 0.047(6) -0.009(5) 0.002(5) 0.003(6)
O13 0.027(6) 0.032(6) 0.045(6) -0.001(5) 0.009(4) 0.009(5)
O14 0.043(7) 0.027(6) 0.036(5) -0.004(5) 0.001(4) -0.005(5)
O15 0.077(9) 0.045(8) 0.034(6) -0.016(6) 0.024(6) -0.013(7)
O16 0.060(8) 0.033(7) 0.041(6) -0.014(6) -0.001(6) -0.005(6)
O18 0.039(7) 0.058(9) 0.051(7) -0.010(6) 0.015(6) -0.010(6)
O19 0.032(6) 0.033(7) 0.047(6) 0.002(5) 0.013(5) -0.005(5)
O20 0.019(5) 0.017(5) 0.047(5) -0.003(4) 0.005(4) -0.008(4)
O21 0.039(6) 0.018(5) 0.042(6) 0.015(5) 0.006(5) 0.018(5)
O23 0.035(7) 0.030(7) 0.077(8) 0.000(6) 0.011(6) 0.004(6)
O24 0.113(12) 0.037(8) 0.084(9) 0.006(7) 0.040(8) -0.002(8)
O25 0.076(10) 0.053(9) 0.087(9) 0.010(7) 0.038(8) 0.006(8)
O26 0.078(10) 0.036(8) 0.064(8) 0.010(7) 0.018(7) 0.021(7)
O27 0.059(8) 0.044(8) 0.038(6) -0.010(6) 0.003(5) 0.009(7)
O28 0.048(7) 0.040(7) 0.054(7) -0.012(6) 0.014(6) -0.004(6)
O29 0.035(6) 0.015(5) 0.050(6) -0.001(5) 0.008(5) 0.005(5)
O30 0.089(11) 0.043(8) 0.105(10) -0.003(8) 0.047(8) -0.012(8)
O31 0.16(4) 0.66(8) 0.38(6) 0.30(6) -0.01(3) 0.00(4)
O32 0.36(5) 0.25(5) 0.37(4) -0.11(4) 0.07(4) -0.03(4)
Ni1 0.0435(13) 0.0256(12) 0.0436(11) -0.0014(10) 0.0074(9) -0.0002(10)
Ni2 0.0573(16) 0.0344(13) 0.0458(12) 0.0021(11) 0.0175(11) 0.0079(12)
Ni3 0.0440(13) 0.0261(12) 0.0416(11) -0.0044(10) 0.0103(9) 0.0019(10)
Ni4 0.0411(13) 0.0282(12) 0.0395(11) -0.0039(10) 0.0056(9) 0.0038(10)
Y1 0.0586(13) 0.0505(12) 0.0510(10) -0.0028(9) 0.0156(9) 0.0002(10)
Y2 0.0427(11) 0.0296(9) 0.0437(9) -0.0010(8) 0.0106(7) 0.0044(8)
Y3 0.0378(9) 0.0249(8) 0.0369(8) -0.0019(7) 0.0104(7) 0.0010(8)
O17 0.045(7) 0.024(6) 0.041(6) -0.008(5) -0.002(5) -0.017(5)
O6 0.104(11) 0.061(10) 0.051(7) 0.004(7) 0.028(7) 0.019(9)
O22 0.046(8) 0.033(7) 0.049(6) -0.010(6) -0.001(5) -0.008(6)

loop_
_atom_type_symbol
_atom_type_description
_atom_type_scat_dispersion_real
_atom_type_scat_dispersion_imag
_atom_type_scat_source
C C 0.0033 0.0016 'International Tables Vol C Tables 4.2.6.8 and 6.1.1.4'
H H 0.0000 0.0000 'International Tables Vol C Tables 4.2.6.8 and 6.1.1.4'
N N 0.0061 0.0033 'International Tables Vol C Tables 4.2.6.8 and 6.1.1.4'
O O 0.0106 0.0060 'International Tables Vol C Tables 4.2.6.8 and 6.1.1.4'
Ni Ni 0.3393 1.1124 'International Tables Vol C Tables 4.2.6.8 and 6.1.1.4'
Y Y -2.7962 3.5667 'International Tables Vol C Tables 4.2.6.8 and 6.1.1.4'

loop_
_geom_angle_atom_site_label_1
_geom_angle_atom_site_label_2
_geom_angle_atom_site_label_3
_geom_angle
_geom_angle_site_symmetry_1
_geom_angle_site_symmetry_3
O13 C1 O14 126.6(13) . .
O13 C1 O20 120.3(12) . .
O14 C1 O20 112.9(12) . .
O13 C1 Y3 171.9(10) . .
O14 C1 Y3 55.7(7) . .
O20 C1 Y3 59.0(7) . .
O3 C2 C3 108.2(12) . .
O3 C2 H2A 110.1 . .
C3 C2 H2A 110.1 . .
O3 C2 H2B 110.1 . .
C3 C2 H2B 110.1 . .
H2A C2 H2B 108.4 . .
N2 C3 C2 113.3(12) . .
N2 C3 H3A 108.9 . .
C2 C3 H3A 108.9 . .
N2 C3 H3B 108.9 . .
C2 C3 H3B 108.9 . .
H3A C3 H3B 107.7 . .
C5 C4 N2 114.5(15) . .
C5 C4 H4A 108.6 . .
N2 C4 H4A 108.6 . .
C5 C4 H4B 108.6 . .
N2 C4 H4B 108.6 . .
H4A C4 H4B 107.6 . .
O30 C5 C4 111.7(16) . .
O30 C5 H5A 109.3 . .
C4 C5 H5A 109.3 . .
O30 C5 H5B 109.3 . .
C4 C5 H5B 109.3 . .
H5A C5 H5B 107.9 . .
N2 C6 C7A 113(2) . .
N2 C6 C7B 108(2) . .
N2 C6 H6A 109.0 . .
C7A C6 H6A 109.0 . .
N2 C6 H6B 109.0 . .
C7A C6 H6B 109.0 . .
H6A C6 H6B 107.8 . .
O2 C7A C6 111.6(16) . .
O2 C7A H7A1 109.3 . .
C6 C7A H7A1 109.3 . .
O2 C7A H7A2 109.3 . .
C6 C7A H7A2 109.3 . .
H7A1 C7A H7A2 108.0 . .
O2 C7B C6 111.3(16) . .
O2 C7B H7B1 109.4 . .
C6 C7B H7B1 109.4 . .
O2 C7B H7B2 109.4 . .
C6 C7B H7B2 109.4 . .
H7B1 C7B H7B2 108.0 . .
C9 C8 O5 113.7(14) . .
C9 C8 H8A 108.8 . .
O5 C8 H8A 108.8 . .
C9 C8 H8B 108.8 . .
O5 C8 H8B 108.8 . .
H8A C8 H8B 107.7 . .
C8 C9 N1 113.7(15) . .
C8 C9 H9A 108.8 . .
N1 C9 H9A 108.8 . .
C8 C9 H9B 108.8 . .
N1 C9 H9B 108.8 . .
H9A C9 H9B 107.7 . .
N1 C10 C11 108.6(15) . .
N1 C10 H10A 110.0 . .
C11 C10 H10A 110.0 . .
N1 C10 H10B 110.0 . .
C11 C10 H10B 110.0 . .
H10A C10 H10B 108.4 . .
O6 C11 C10 108.2(17) . .
O6 C11 H11A 110.0 . .
C10 C11 H11A 110.0 . .
O6 C11 H11B 110.0 . .
C10 C11 H11B 110.0 . .
H11A C11 H11B 108.4 . .
N1 C12 C13 112.4(15) . .
N1 C12 H12A 109.1 . .
C13 C12 H12A 109.1 . .
N1 C12 H12B 109.1 . .
C13 C12 H12B 109.1 . .
H12A C12 H12B 107.8 . .
O4 C13 C12 111.1(15) . .
O4 C13 H13A 109.4 . .
C12 C13 H13A 109.4 . .
O4 C13 H13B 109.4 . .
C12 C13 H13B 109.4 . .
H13A C13 H13B 108.0 . .
O22 C14 C15 108.8(13) . .
O22 C14 H14A 109.9 . .
C15 C14 H14A 109.9 . .
O22 C14 H14B 109.9 . .
C15 C14 H14B 109.9 . .
H14A C14 H14B 108.3 . .
N3 C15 C14 111.7(14) . .
N3 C15 H15A 109.3 . .
C14 C15 H15A 109.3 . .
N3 C15 H15B 109.3 . .
C14 C15 H15B 109.3 . .
H15A C15 H15B 107.9 . .
N3 C16 C17 110.9(12) . .
N3 C16 H16A 109.4 . .
C17 C16 H16A 109.4 . .
N3 C16 H16B 109.4 . .
C17 C16 H16B 109.5 . .
H16A C16 H16B 108.0 . .
O21 C17 C16 108.8(14) . .
O21 C17 H17A 109.9 . .
C16 C17 H17A 109.9 . .
O21 C17 H17B 109.9 . .
C16 C17 H17B 109.9 . .
H17A C17 H17B 108.3 . .
N3 C18A C2B1 112(3) . .
N3 C18A H18A 109.3 . .
C2B1 C18A H18A 109.3 . .
N3 C18A H18B 109.3 . .
C2B1 C18A H18B 109.3 . .
H18A C18A H18B 108.0 . .
O29 C2B1 C18A 105.8(19) . .
O29 C2B1 H2B1 110.6 . .
C18A C2B1 H2B1 110.6 . .
O29 C2B1 H2B2 110.6 . .
C18A C2B1 H2B2 110.6 . .
H2B1 C2B1 H2B2 108.7 . .
N3 C18B C2B2 108(2) . .
N3 C18B H18C 110.2 . .
C2B2 C18B H18C 110.2 . .
N3 C18B H18D 110.2 . .
C2B2 C18B H18D 110.2 . .
H18C C18B H18D 108.5 . .
O29 C2B2 C18B 113(2) . .
O29 C2B2 H2B3 109.0 . .
C18B C2B2 H2B3 109.0 . .
O29 C2B2 H2B4 109.0 . .
C18B C2B2 H2B4 109.0 . .
H2B3 C2B2 H2B4 107.8 . .
O12 C19 O11 128.2(15) . .
O12 C19 C20 116.9(13) . .
O11 C19 C20 114.6(15) . .
C21A C20 C22A 103(2) . .
C22B C20 C21B 110(3) . .
C21A C20 C23A 119(2) . .
C22A C20 C23A 100(2) . .
C22B C20 C23B 109(2) . .
C21B C20 C23B 111(2) . .
C21A C20 C19 109.8(17) . .
C22B C20 C19 112(2) . .
C22A C20 C19 107(2) . .
C21B C20 C19 108.1(18) . .
C23A C20 C19 116.0(17) . .
C23B C20 C19 105.7(17) . .
C20 C21A H21A 109.5 . .
C20 C21A H21B 109.5 . .
H21A C21A H21B 109.5 . .
C20 C21A H21C 109.5 . .
H21A C21A H21C 109.5 . .
H21B C21A H21C 109.5 . .
C20 C22A H22A 109.5 . .
C20 C22A H22B 109.5 . .
H22A C22A H22B 109.5 . .
C20 C22A H22C 109.5 . .
H22A C22A H22C 109.5 . .
H22B C22A H22C 109.5 . .
C20 C23A H23A 109.5 . .
C20 C23A H23B 109.5 . .
H23A C23A H23B 109.5 . .
C20 C23A H23C 109.5 . .
H23A C23A H23C 109.5 . .
H23B C23A H23C 109.5 . .
C20 C21B H21D 109.5 . .
C20 C21B H21E 109.5 . .
H21D C21B H21E 109.5 . .
C20 C21B H21F 109.5 . .
H21D C21B H21F 109.5 . .
H21E C21B H21F 109.5 . .
C20 C22B H22D 109.5 . .
C20 C22B H22E 109.5 . .
H22D C22B H22E 109.5 . .
C20 C22B H22F 109.5 . .
H22D C22B H22F 109.5 . .
H22E C22B H22F 109.5 . .
C20 C23B H23D 109.5 . .
C20 C23B H23E 109.5 . .
H23D C23B H23E 109.5 . .
C20 C23B H23F 109.5 . .
H23D C23B H23F 109.5 . .
H23E C23B H23F 109.5 . .
O9 C24 O10 125.1(18) . .
O9 C24 C25 118.9(15) . .
O10 C24 C25 114.9(19) . .
C27 C25 C28 108.3(18) . .
C27 C25 C26 111.9(18) . .
C28 C25 C26 110.4(16) . .
C27 C25 C24 110.2(16) . .
C28 C25 C24 106.7(14) . .
C26 C25 C24 109.2(16) . .
C25 C26 H26A 109.5 . .
C25 C26 H26B 109.5 . .
H26A C26 H26B 109.5 . .
C25 C26 H26C 109.5 . .
H26A C26 H26C 109.5 . .
H26B C26 H26C 109.5 . .
C25 C27 H27A 109.5 . .
C25 C27 H27B 109.5 . .
H27A C27 H27B 109.5 . .
C25 C27 H27C 109.5 . .
H27A C27 H27C 109.5 . .
H27B C27 H27C 109.5 . .
C25 C28 H28A 109.5 . .
C25 C28 H28B 109.5 . .
H28A C28 H28B 109.5 . .
C25 C28 H28C 109.5 . .
H28A C28 H28C 109.5 . .
H28B C28 H28C 109.5 . .
O7 C29 O8 121.1(16) . .
O7 C29 C30 117.7(18) . .
O8 C29 C30 120.6(18) . .
C32A C30 C33A 110(3) . .
C32B C30 C33B 106(3) . .
C32B C30 C29 115(3) . .
C32A C30 C29 104(3) . .
C33A C30 C29 113(2) . .
C33B C30 C29 101(2) . .
C32A C30 C31A 115(3) . .
C33A C30 C31A 109(3) . .
C29 C30 C31A 107(2) . .
C32B C30 C31B 122(3) . .
C33B C30 C31B 103(3) . .
C29 C30 C31B 107(2) . .
C30 C31A H31A 109.5 . .
C30 C31A H31B 109.5 . .
H31A C31A H31B 109.5 . .
C30 C31A H31C 109.5 . .
H31A C31A H31C 109.5 . .
H31B C31A H31C 109.5 . .
C30 C32A H32A 109.5 . .
C30 C32A H32B 109.5 . .
H32A C32A H32B 109.5 . .
C30 C32A H32C 109.5 . .
H32A C32A H32C 109.5 . .
H32B C32A H32C 109.5 . .
C30 C33A H33A 109.5 . .
C30 C33A H33B 109.5 . .
H33A C33A H33B 109.5 . .
C30 C33A H33C 109.5 . .
H33A C33A H33C 109.5 . .
H33B C33A H33C 109.5 . .
C30 C31B H31D 109.5 . .
C30 C31B H31E 109.5 . .
H31D C31B H31E 109.5 . .
C30 C31B H31F 109.5 . .
H31D C31B H31F 109.5 . .
H31E C31B H31F 109.5 . .
C30 C32B H32D 109.5 . .
C30 C32B H32E 109.5 . .
H32D C32B H32E 109.5 . .
C30 C32B H32F 109.5 . .
H32D C32B H32F 109.5 . .
H32E C32B H32F 109.5 . .
C30 C33B H33D 109.5 . .
C30 C33B H33E 109.5 . .
H33D C33B H33E 109.5 . .
C30 C33B H33F 109.5 . .
H33D C33B H33F 109.5 . .
H33E C33B H33F 109.5 . .
O25 C34 O24 118.5(18) . .
O25 C34 C35 120.6(19) . .
O24 C34 C35 121(2) . .
O25 C34 Y1 58.6(10) . .
O24 C34 Y1 60.1(10) . .
C35 C34 Y1 177.9(14) . .
C34 C35 C37 108.0(17) . .
C34 C35 C36 112.0(18) . .
C37 C35 C36 109.7(19) . .
C34 C35 C38 112.8(18) . .
C37 C35 C38 106.3(17) . .
C36 C35 C38 108.0(16) . .
C35 C36 H36A 109.5 . .
C35 C36 H36B 109.5 . .
H36A C36 H36B 109.5 . .
C35 C36 H36C 109.5 . .
H36A C36 H36C 109.5 . .
H36B C36 H36C 109.5 . .
C35 C37 H37A 109.5 . .
C35 C37 H37B 109.5 . .
H37A C37 H37B 109.5 . .
C35 C37 H37C 109.5 . .
H37A C37 H37C 109.5 . .
H37B C37 H37C 109.5 . .
C35 C38 H38A 109.5 . .
C35 C38 H38B 109.5 . .
H38A C38 H38B 109.5 . .
C35 C38 H38C 109.5 . .
H38A C38 H38C 109.5 . .
H38B C38 H38C 109.5 . .
O26 C39 O27 122.0(19) . .
O26 C39 C40 120.5(17) . .
O27 C39 C40 117.5(17) . .
C39 C40 C42A 116(2) . .
C39 C40 C41A 113(2) . .
C42A C40 C41A 111(3) . .
C39 C40 C42B 109(2) . .
C39 C40 C41B 103(2) . .
C42B C40 C41B 106(3) . .
C39 C40 C43B 113(2) . .
C42B C40 C43B 116(3) . .
C41B C40 C43B 108(3) . .
C39 C40 C43A 103(2) . .
C42A C40 C43A 103(3) . .
C41A C40 C43A 110(3) . .
C40 C41A H41A 109.5 . .
C40 C41A H41B 109.5 . .
H41A C41A H41B 109.5 . .
C40 C41A H41C 109.5 . .
H41A C41A H41C 109.5 . .
H41B C41A H41C 109.5 . .
C40 C42A H42A 109.5 . .
C40 C42A H42B 109.5 . .
H42A C42A H42B 109.5 . .
C40 C42A H42C 109.5 . .
H42A C42A H42C 109.5 . .
H42B C42A H42C 109.5 . .
C40 C43A H43A 109.5 . .
C40 C43A H43B 109.5 . .
H43A C43A H43B 109.5 . .
C40 C43A H43C 109.5 . .
H43A C43A H43C 109.5 . .
H43B C43A H43C 109.5 . .
C40 C41B H41D 109.5 . .
C40 C41B H41E 109.5 . .
H41D C41B H41E 109.5 . .
C40 C41B H41F 109.5 . .
H41D C41B H41F 109.5 . .
H41E C41B H41F 109.5 . .
C40 C42B H42D 109.5 . .
C40 C42B H42E 109.5 . .
H42D C42B H42E 109.5 . .
C40 C42B H42F 109.5 . .
H42D C42B H42F 109.5 . .
H42E C42B H42F 109.5 . .
C40 C43B H43D 109.5 . .
C40 C43B H43E 109.5 . .
H43D C43B H43E 109.5 . .
C40 C43B H43F 109.5 . .
H43D C43B H43F 109.5 . .
H43E C43B H43F 109.5 . .
O28 C44 O23 122.7(17) . .
O28 C44 C45 121.5(15) . .
O23 C44 C45 115.7(17) . .
C48B C45 C46B 89(3) . .
C48B C45 C44 108(3) . .
C48A C45 C44 110(3) . .
C46B C45 C44 106(2) . .
C48A C45 C47A 90(3) . .
C44 C45 C47A 105(2) . .
C48A C45 C46A 136(3) . .
C44 C45 C46A 105.3(19) . .
C47A C45 C46A 105(3) . .
C48B C45 C47B 122(3) . .
C46B C45 C47B 116(2) . .
C44 C45 C47B 113(2) . .
C45 C46A H46A 109.5 . .
C45 C46A H46B 109.5 . .
H46A C46A H46B 109.5 . .
C45 C46A H46C 109.5 . .
H46A C46A H46C 109.5 . .
H46B C46A H46C 109.5 . .
C45 C47A H47A 109.5 . .
C45 C47A H47B 109.5 . .
H47A C47A H47B 109.5 . .
C45 C47A H47C 109.5 . .
H47A C47A H47C 109.5 . .
H47B C47A H47C 109.5 . .
C45 C48A H48A 109.5 . .
C45 C48A H48B 109.5 . .
H48A C48A H48B 109.5 . .
C45 C48A H48C 109.5 . .
H48A C48A H48C 109.5 . .
H48B C48A H48C 109.5 . .
C45 C46B H46D 109.5 . .
C45 C46B H46E 109.5 . .
H46D C46B H46E 109.5 . .
C45 C46B H46F 109.5 . .
H46D C46B H46F 109.5 . .
H46E C46B H46F 109.5 . .
C45 C47B H47D 109.5 . .
C45 C47B H47E 109.5 . .
H47D C47B H47E 109.5 . .
C45 C47B H47F 109.5 . .
H47D C47B H47F 109.5 . .
H47E C47B H47F 109.5 . .
C45 C48B H48D 109.5 . .
C45 C48B H48E 109.5 . .
H48D C48B H48E 109.5 . .
C45 C48B H48F 109.5 . .
H48D C48B H48F 109.5 . .
H48E C48B H48F 109.5 . .
O1 C49A H49A 109.5 . .
O1 C49A H49B 109.5 . .
H49A C49A H49B 109.5 . .
O1 C49A H49C 109.5 . .
H49A C49A H49C 109.5 . .
H49B C49A H49C 109.5 . .
O1 C49B H49D 109.5 . .
O1 C49B H49E 109.5 . .
H49D C49B H49E 109.5 . .
O1 C49B H49F 109.5 . .
H49D C49B H49F 109.5 . .
H49E C49B H49F 109.5 . .
O16 C50 O15 124.3(16) . .
O16 C50 C51 119.9(16) . .
O15 C50 C51 115.6(16) . .
C54B C51 C53B 119(3) . .
C54A C51 C53A 95(3) . .
C54A C51 C52A 109(3) . .
C53A C51 C52A 123(3) . .
C54B C51 C50 116(2) . .
C54A C51 C50 107(2) . .
C53B C51 C50 113(2) . .
C53A C51 C50 108(2) . .
C52A C51 C50 113(2) . .
C54B C51 C52B 106(3) . .
C53B C51 C52B 94(3) . .
C50 C51 C52B 104(2) . .
C51 C52A H52A 109.5 . .
C51 C52A H52B 109.5 . .
H52A C52A H52B 109.5 . .
C51 C52A H52C 109.5 . .
H52A C52A H52C 109.5 . .
H52B C52A H52C 109.5 . .
C51 C53A H53A 109.5 . .
C51 C53A H53B 109.5 . .
H53A C53A H53B 109.5 . .
C51 C53A H53C 109.5 . .
H53A C53A H53C 109.5 . .
H53B C53A H53C 109.5 . .
C51 C54A H54A 109.5 . .
C51 C54A H54B 109.5 . .
H54A C54A H54B 109.5 . .
C51 C54A H54C 109.5 . .
H54A C54A H54C 109.5 . .
H54B C54A H54C 109.5 . .
C51 C52B H52D 109.5 . .
C51 C52B H52E 109.5 . .
H52D C52B H52E 109.5 . .
C51 C52B H52F 109.5 . .
H52D C52B H52F 109.5 . .
H52E C52B H52F 109.5 . .
C51 C53B H53D 109.5 . .
C51 C53B H53E 109.5 . .
H53D C53B H53E 109.5 . .
C51 C53B H53F 109.5 . .
H53D C53B H53F 109.5 . .
H53E C53B H53F 109.5 . .
C51 C54B H54D 109.5 . .
C51 C54B H54E 109.5 . .
H54D C54B H54E 109.5 . .
C51 C54B H54F 109.5 . .
H54D C54B H54F 109.5 . .
H54E C54B H54F 109.5 . .
O18 C55 O19 120.4(16) . .
O18 C55 C56 121.6(14) . .
O19 C55 C56 118.0(16) . .
O18 C55 Y3 58.6(9) . .
O19 C55 Y3 62.5(8) . .
C56 C55 Y3 173.3(11) . .
C58A C56 C59A 103(3) . .
C58A C56 C57A 116(3) . .
C59A C56 C57A 103(3) . .
C58B C56 C59B 112(3) . .
C58B C56 C57B 114(3) . .
C59B C56 C57B 108(3) . .
C58A C56 C55 115(2) . .
C59A C56 C55 100(2) . .
C58B C56 C55 112(2) . .
C57A C56 C55 116(2) . .
C59B C56 C55 107(2) . .
C57B C56 C55 105(2) . .
C56 C57A H57A 109.5 . .
C56 C57A H57B 109.5 . .
H57A C57A H57B 109.5 . .
C56 C57A H57C 109.5 . .
H57A C57A H57C 109.5 . .
H57B C57A H57C 109.5 . .
C56 C58A H58A 109.5 . .
C56 C58A H58B 109.5 . .
H58A C58A H58B 109.5 . .
C56 C58A H58C 109.5 . .
H58A C58A H58C 109.5 . .
H58B C58A H58C 109.5 . .
C56 C59A H59A 109.5 . .
C56 C59A H59B 109.5 . .
H59A C59A H59B 109.5 . .
C56 C59A H59C 109.5 . .
H59A C59A H59C 109.5 . .
H59B C59A H59C 109.5 . .
C56 C57B H57D 109.5 . .
C56 C57B H57E 109.5 . .
H57D C57B H57E 109.5 . .
C56 C57B H57F 109.5 . .
H57D C57B H57F 109.5 . .
H57E C57B H57F 109.5 . .
C56 C58B H58D 109.5 . .
C56 C58B H58E 109.5 . .
H58D C58B H58E 109.5 . .
C56 C58B H58F 109.5 . .
H58D C58B H58F 109.5 . .
H58E C58B H58F 109.5 . .
C56 C59B H59D 109.5 . .
C56 C59B H59E 109.5 . .
H59D C59B H59E 109.5 . .
C56 C59B H59F 109.5 . .
H59D C59B H59F 109.5 . .
H59E C59B H59F 109.5 . .
N4 C60 C61 169(7) . .
C60 C61 H61A 109.5 . .
C60 C61 H61B 109.5 . .
H61A C61 H61B 109.5 . .
C60 C61 H61C 109.5 . .
H61A C61 H61C 109.5 . .
H61B C61 H61C 109.5 . .
O32 C62 H62A 109.5 . .
O32 C62 H62B 109.5 . .
H62A C62 H62B 109.5 . .
O32 C62 H62C 109.5 . .
H62A C62 H62C 109.5 . .
H62B C62 H62C 109.5 . .
O31 C63 H63A 109.5 . .
O31 C63 H63B 109.5 . .
H63A C63 H63B 109.5 . .
O31 C63 H63C 109.5 . .
H63A C63 H63C 109.5 . .
H63B C63 H63C 109.5 . .
C12 N1 C10 113.5(15) . .
C12 N1 C9 112.9(15) . .
C10 N1 C9 113.4(14) . .
C12 N1 Ni2 107.7(10) . .
C10 N1 Ni2 106.7(13) . .
C9 N1 Ni2 101.3(12) . .
C3 N2 C4 112.4(12) . .
C3 N2 C6 113.0(12) . .
C4 N2 C6 112.7(12) . .
C3 N2 Ni1 103.9(9) . .
C4 N2 Ni1 111.5(9) . .
C6 N2 Ni1 102.5(9) . .
C15 N3 C16 114.0(12) . .
C15 N3 C18B 114.5(14) . .
C16 N3 C18B 107(2) . .
C15 N3 C18A 110.3(14) . .
C16 N3 C18A 118(2) . .
C15 N3 Ni4 105.6(10) . .
C16 N3 Ni4 109.9(9) . .
C18B N3 Ni4 105.2(16) . .
C18A N3 Ni4 96.9(16) . .
C49B O1 Ni2 121.4(15) . .
C49A O1 Ni2 102.8(15) . .
C49B O1 Ni1 101.1(14) . .
C49A O1 Ni1 121.4(15) . .
Ni2 O1 Ni1 128.8(5) . .
C49B O1 Ni3 118.8(17) . .
C49A O1 Ni3 116.6(17) . .
Ni2 O1 Ni3 93.8(4) . .
Ni1 O1 Ni3 88.7(4) . .
C7B O2 Ni1 111.1(11) . .
C7A O2 Ni1 112.0(11) . .
C7B O2 Y1 114(3) . .
C7A O2 Y1 107(3) . .
Ni1 O2 Y1 112.6(4) . .
C7B O2 Y2 111(3) . .
C7A O2 Y2 118(3) . .
Ni1 O2 Y2 98.6(4) . .
Y1 O2 Y2 109.1(4) . .
C2 O3 Ni1 107.8(9) . .
C2 O3 Ni3 121.3(9) . .
Ni1 O3 Ni3 94.7(4) . .
C2 O3 Y2 123.8(9) . .
Ni1 O3 Y2 103.9(4) . .
Ni3 O3 Y2 100.4(4) . .
C13 O4 Ni2 106.3(8) . .
C13 O4 Ni3 119.4(10) . .
Ni2 O4 Ni3 98.0(4) . .
C13 O4 Y2 123.5(9) . .
Ni2 O4 Y2 104.1(4) . .
Ni3 O4 Y2 101.7(4) . .
C8 O5 Ni2 107.1(9) . .
C8 O5 Y1 119.7(9) . .
Ni2 O5 Y1 112.2(4) . .
C8 O5 Y2 113.7(8) . .
Ni2 O5 Y2 95.5(4) . .
Y1 O5 Y2 106.1(4) . .
C29 O7 Ni2 130.2(12) . .
C29 O8 Y1 132.7(14) . .
C24 O9 Y1 126.5(13) . .
C24 O10 Ni1 132.8(13) . .
C19 O11 Ni1 127.6(11) . .
C19 O12 Ni3 122.1(10) . .
C1 O13 Ni4 126.1(9) . .
C1 O13 Y2 130.4(9) . .
Ni4 O13 Y2 95.9(4) . .
C1 O14 Ni3 123.6(9) . .
C1 O14 Y3 97.6(8) . .
Ni3 O14 Y3 133.3(5) . .
C50 O15 Ni3 128.0(11) . .
C50 O16 Y3 143.2(12) . .
C55 O18 Y3 95.2(10) . .
C55 O19 Y3 89.5(10) . .
C1 O20 Y3 146.1(9) . 3_766
C1 O20 Y3 93.1(8) . .
Y3 O20 Y3 112.4(4) 3_766 .
C17 O21 Ni4 106.4(8) . .
C17 O21 Y3 125.6(9) . 3_766
Ni4 O21 Y3 127.7(5) . 3_766
C44 O23 Ni4 133.7(12) . .
C34 O24 Y1 92.2(12) . .
C34 O25 Y1 95.3(12) . .
C39 O26 Y1 132.7(12) . .
C39 O27 Y2 145.6(12) . .
C44 O28 Y2 132.8(11) . .
C2B1 O29 Ni4 113.1(13) . .
C2B2 O29 Ni4 110.6(14) . .
C2B1 O29 Y2 130(3) . .
C2B2 O29 Y2 136(3) . .
Ni4 O29 Y2 106.7(4) . .
C5 O30 H30 109.5 . .
C63 O31 H31 109.5 . .
C62 O32 H32 109.5 . .
O10 Ni1 O3 177.0(4) . .
O10 Ni1 O11 84.7(4) . .
O3 Ni1 O11 97.7(4) . .
O10 Ni1 O2 96.1(4) . .
O3 Ni1 O2 81.3(4) . .
O11 Ni1 O2 172.9(4) . .
O10 Ni1 N2 94.6(4) . .
O3 Ni1 N2 83.5(4) . .
O11 Ni1 N2 91.0(5) . .
O2 Ni1 N2 82.0(4) . .
O10 Ni1 O1 98.1(4) . .
O3 Ni1 O1 84.0(4) . .
O11 Ni1 O1 87.9(4) . .
O2 Ni1 O1 98.9(4) . .
N2 Ni1 O1 167.2(4) . .
O10 Ni1 Y2 137.0(3) . .
O3 Ni1 Y2 41.2(3) . .
O11 Ni1 Y2 137.0(3) . .
O2 Ni1 Y2 44.2(3) . .
N2 Ni1 Y2 94.6(3) . .
O1 Ni1 Y2 77.7(3) . .
O4 Ni2 O7 177.8(5) . .
O4 Ni2 O1 82.0(4) . .
O7 Ni2 O1 100.2(5) . .
O4 Ni2 N1 85.5(5) . .
O7 Ni2 N1 92.3(6) . .
O1 Ni2 N1 164.5(5) . .
O4 Ni2 O5 84.3(4) . .
O7 Ni2 O5 95.5(4) . .
O1 Ni2 O5 103.2(4) . .
N1 Ni2 O5 84.4(5) . .
O4 Ni2 O6 94.7(4) . .
O7 Ni2 O6 84.9(5) . .
O1 Ni2 O6 92.3(5) . .
N1 Ni2 O6 79.7(6) . .
O5 Ni2 O6 164.1(5) . .
O4 Ni2 Y2 41.0(3) . .
O7 Ni2 Y2 139.6(3) . .
O1 Ni2 Y2 79.2(3) . .
N1 Ni2 Y2 97.2(4) . .
O5 Ni2 Y2 47.0(3) . .
O6 Ni2 Y2 135.4(3) . .
O14 Ni3 O4 87.7(4) . .
O14 Ni3 O12 97.3(4) . .
O4 Ni3 O12 174.1(4) . .
O14 Ni3 O3 90.9(4) . .
O4 Ni3 O3 85.0(4) . .
O12 Ni3 O3 91.8(4) . .
O14 Ni3 O15 86.8(4) . .
O4 Ni3 O15 98.0(4) . .
O12 Ni3 O15 85.4(4) . .
O3 Ni3 O15 176.1(4) . .
O14 Ni3 O1 165.5(4) . .
O4 Ni3 O1 78.8(4) . .
O12 Ni3 O1 96.0(4) . .
O3 Ni3 O1 83.0(4) . .
O15 Ni3 O1 100.0(4) . .
O14 Ni3 Y2 87.6(3) . .
O4 Ni3 Y2 42.3(3) . .
O12 Ni3 Y2 134.4(3) . .
O3 Ni3 Y2 42.7(3) . .
O15 Ni3 Y2 140.2(3) . .
O1 Ni3 Y2 79.0(3) . .
O13 Ni4 O29 82.8(4) . .
O13 Ni4 O21 97.1(4) . .
O29 Ni4 O21 100.8(4) . .
O13 Ni4 O23 91.3(4) . .
O29 Ni4 O23 92.1(4) . .
O21 Ni4 O23 165.4(4) . .
O13 Ni4 N3 168.0(5) . .
O29 Ni4 N3 85.5(5) . .
O21 Ni4 N3 82.6(4) . .
O23 Ni4 N3 91.6(5) . .
O13 Ni4 O22 109.6(4) . .
O29 Ni4 O22 164.7(4) . .
O21 Ni4 O22 86.9(4) . .
O23 Ni4 O22 79.1(4) . .
N3 Ni4 O22 82.4(5) . .
O13 Ni4 Y2 48.4(3) . .
O29 Ni4 Y2 38.9(3) . .
O21 Ni4 Y2 117.4(3) . .
O23 Ni4 Y2 77.1(3) . .
N3 Ni4 Y2 121.3(4) . .
O22 Ni4 Y2 146.5(3) . .
O8 Y1 O26 157.5(5) . .
O8 Y1 O9 80.2(5) . .
O26 Y1 O9 115.5(5) . .
O8 Y1 O5 89.8(4) . .
O26 Y1 O5 86.2(4) . .
O9 Y1 O5 142.9(4) . .
O8 Y1 O2 116.6(4) . .
O26 Y1 O2 83.5(4) . .
O9 Y1 O2 78.7(4) . .
O5 Y1 O2 74.1(4) . .
O8 Y1 O25 89.8(5) . .
O26 Y1 O25 79.4(4) . .
O9 Y1 O25 76.0(5) . .
O5 Y1 O25 140.1(4) . .
O2 Y1 O25 139.4(4) . .
O8 Y1 O24 79.9(5) . .
O26 Y1 O24 77.8(4) . .
O9 Y1 O24 125.5(4) . .
O5 Y1 O24 87.0(4) . .
O2 Y1 O24 154.3(4) . .
O25 Y1 O24 53.7(4) . .
O8 Y1 C34 85.5(5) . .
O26 Y1 C34 76.1(5) . .
O9 Y1 C34 100.6(6) . .
O5 Y1 C34 114.2(6) . .
O2 Y1 C34 157.1(5) . .
O25 Y1 C34 26.1(5) . .
O24 Y1 C34 27.7(5) . .
O8 Y1 Y2 114.8(3) . .
O26 Y1 Y2 74.6(3) . .
O9 Y1 Y2 114.8(3) . .
O5 Y1 Y2 39.2(3) . .
O2 Y1 Y2 36.7(3) . .
O25 Y1 Y2 154.0(3) . .
O24 Y1 Y2 119.7(3) . .
C34 Y1 Y2 141.2(5) . .
O29 Y2 O28 89.8(4) . .
O29 Y2 O4 139.3(3) . .
O28 Y2 O4 84.0(4) . .
O29 Y2 O3 89.3(3) . .
O28 Y2 O3 142.6(4) . .
O4 Y2 O3 72.9(3) . .
O29 Y2 O27 77.7(3) . .
O28 Y2 O27 76.3(4) . .
O4 Y2 O27 138.2(4) . .
O3 Y2 O27 139.5(4) . .
O29 Y2 O2 100.3(3) . .
O28 Y2 O2 147.5(4) . .
O4 Y2 O2 106.4(3) . .
O3 Y2 O2 68.9(3) . .
O27 Y2 O2 75.9(4) . .
O29 Y2 O5 150.8(3) . .
O28 Y2 O5 89.0(4) . .
O4 Y2 O5 69.5(3) . .
O3 Y2 O5 108.9(3) . .
O27 Y2 O5 73.6(3) . .
O2 Y2 O5 67.3(3) . .
O29 Y2 O13 66.7(3) . .
O28 Y2 O13 75.1(4) . .
O4 Y2 O13 72.9(3) . .
O3 Y2 O13 70.3(3) . .
O27 Y2 O13 133.8(3) . .
O2 Y2 O13 137.2(3) . .
O5 Y2 O13 140.4(3) . .
O29 Y2 Ni3 117.2(2) . .
O28 Y2 Ni3 114.4(3) . .
O4 Y2 Ni3 36.0(2) . .
O3 Y2 Ni3 36.9(2) . .
O27 Y2 Ni3 160.4(3) . .
O2 Y2 Ni3 88.4(2) . .
O5 Y2 Ni3 89.7(2) . .
O13 Y2 Ni3 65.8(2) . .
O29 Y2 Ni2 170.3(3) . .
O28 Y2 Ni2 96.3(3) . .
O4 Y2 Ni2 34.8(2) . .
O3 Y2 Ni2 81.3(2) . .
O27 Y2 Ni2 111.0(2) . .
O2 Y2 Ni2 78.6(2) . .
O5 Y2 Ni2 37.5(2) . .
O13 Y2 Ni2 107.5(2) . .
Ni3 Y2 Ni2 53.30(5) . .
O29 Y2 Ni4 34.4(2) . .
O28 Y2 Ni4 70.1(3) . .
O4 Y2 Ni4 107.4(2) . .
O3 Y2 Ni4 89.1(2) . .
O27 Y2 Ni4 100.0(2) . .
O2 Y2 Ni4 131.5(2) . .
O5 Y2 Ni4 159.1(2) . .
O13 Y2 Ni4 35.7(2) . .
Ni3 Y2 Ni4 99.14(6) . .
Ni2 Y2 Ni4 142.15(7) . .
O29 Y2 Ni1 106.7(3) . .
O28 Y2 Ni1 162.2(3) . .
O4 Y2 Ni1 79.2(3) . .
O3 Y2 Ni1 34.9(2) . .
O27 Y2 Ni1 113.1(3) . .
O2 Y2 Ni1 37.2(2) . .
O5 Y2 Ni1 79.8(2) . .
O13 Y2 Ni1 105.0(2) . .
Ni3 Y2 Ni1 52.39(5) . .
Ni2 Y2 Ni1 66.49(6) . .
Ni4 Y2 Ni1 120.56(7) . .
O21 Y3 O20 76.5(3) 3_766 3_766
O21 Y3 O16 91.2(4) 3_766 .
O20 Y3 O16 141.8(4) 3_766 .
O21 Y3 O14 165.3(3) 3_766 .
O20 Y3 O14 114.4(3) 3_766 .
O16 Y3 O14 74.1(4) . .
O21 Y3 O18 93.4(4) 3_766 .
O20 Y3 O18 136.8(4) 3_766 .
O16 Y3 O18 79.0(4) . .
O14 Y3 O18 85.0(4) . .
O21 Y3 O17 95.9(4) 3_766 .
O20 Y3 O17 70.3(3) 3_766 .
O16 Y3 O17 75.3(4) . .
O14 Y3 O17 79.6(4) . .
O18 Y3 O17 152.8(4) . .
O21 Y3 O20 140.2(3) 3_766 .
O20 Y3 O20 67.6(4) 3_766 .
O16 Y3 O20 127.8(4) . .
O14 Y3 O20 54.1(3) . .
O18 Y3 O20 101.0(3) . .
O17 Y3 O20 88.0(3) . .
O21 Y3 O19 90.3(4) 3_766 .
O20 Y3 O19 83.7(3) 3_766 .
O16 Y3 O19 133.1(4) . .
O14 Y3 O19 100.4(3) . .
O18 Y3 O19 54.1(3) . .
O17 Y3 O19 151.0(3) . .
O20 Y3 O19 69.7(3) . .
O21 Y3 C55 94.5(4) 3_766 .
O20 Y3 C55 111.7(4) 3_766 .
O16 Y3 C55 105.2(5) . .
O14 Y3 C55 90.5(4) . .
O18 Y3 C55 26.2(4) . .
O17 Y3 C55 169.6(4) . .
O20 Y3 C55 83.6(4) . .
O19 Y3 C55 28.0(4) . .
O21 Y3 C1 167.9(4) 3_766 .
O20 Y3 C1 93.6(4) 3_766 .
O16 Y3 C1 100.8(4) . .
O14 Y3 C1 26.7(3) . .
O18 Y3 C1 89.2(4) . .
O17 Y3 C1 87.1(4) . .
O20 Y3 C1 28.0(3) . .
O19 Y3 C1 81.6(4) . .
C55 Y3 C1 82.6(4) . .
O21 Y3 Y3 109.9(2) 3_766 3_766
O20 Y3 Y3 35.0(2) 3_766 3_766
O16 Y3 Y3 147.0(3) . 3_766
O14 Y3 Y3 83.0(2) . 3_766
O18 Y3 Y3 122.9(3) . 3_766
O17 Y3 Y3 77.4(2) . 3_766
O20 Y3 Y3 32.6(2) . 3_766
O19 Y3 Y3 73.8(2) . 3_766
C55 Y3 Y3 98.4(4) . 3_766
C1 Y3 Y3 59.3(3) . 3_766
Y3 O17 H1W 110(10) . .
Y3 O17 H2W 114(7) . .
H1W O17 H2W 115(10) . .
C11 O6 Ni2 111.9(11) . .
C11 O6 H1M 107(10) . .
Ni2 O6 H1M 85(10) . .
C14 O22 Ni4 108.0(10) . .
C14 O22 H2M 101(6) . .
Ni4 O22 H2M 118(10) . .

loop_
_geom_bond_atom_site_label_1
_geom_bond_atom_site_label_2
_geom_bond_distance
_geom_bond_site_symmetry_2
C1 O13 1.253(15) .
C1 O14 1.293(15) .
C1 O20 1.338(15) .
C1 Y3 2.849(14) .
C2 O3 1.388(17) .
C2 C3 1.51(2) .
C2 H2A 0.9700 .
C2 H2B 0.9700 .
C3 N2 1.482(18) .
C3 H3A 0.9700 .
C3 H3B 0.9700 .
C4 C5 1.49(2) .
C4 N2 1.496(19) .
C4 H4A 0.9700 .
C4 H4B 0.9700 .
C5 O30 1.403(19) .
C5 H5A 0.9700 .
C5 H5B 0.9700 .
C6 N2 1.501(18) .
C6 C7A 1.55(2) .
C6 C7B 1.56(2) .
C6 H6A 0.9700 .
C6 H6B 0.9700 .
C7A O2 1.46(2) .
C7A H7A1 0.9700 .
C7A H7A2 0.9700 .
C7B O2 1.46(2) .
C7B H7B1 0.9700 .
C7B H7B2 0.9700 .
C8 C9 1.46(2) .
C8 O5 1.464(18) .
C8 H8A 0.9700 .
C8 H8B 0.9700 .
C9 N1 1.47(2) .
C9 H9A 0.9700 .
C9 H9B 0.9700 .
C10 N1 1.47(2) .
C10 C11 1.52(2) .
C10 H10A 0.9700 .
C10 H10B 0.9700 .
C11 O6 1.44(2) .
C11 H11A 0.9700 .
C11 H11B 0.9700 .
C12 N1 1.47(2) .
C12 C13 1.52(2) .
C12 H12A 0.9700 .
C12 H12B 0.9700 .
C13 O4 1.45(2) .
C13 H13A 0.9700 .
C13 H13B 0.9700 .
C14 O22 1.460(17) .
C14 C15 1.50(2) .
C14 H14A 0.9700 .
C14 H14B 0.9700 .
C15 N3 1.45(2) .
C15 H15A 0.9700 .
C15 H15B 0.9700 .
C16 N3 1.473(19) .
C16 C17 1.55(2) .
C16 H16A 0.9700 .
C16 H16B 0.9700 .
C17 O21 1.430(18) .
C17 H17A 0.9700 .
C17 H17B 0.9700 .
C18A N3 1.50(2) .
C18A C2B1 1.58(2) .
C18A H18A 0.9700 .
C18A H18B 0.9700 .
C2B1 O29 1.40(2) .
C2B1 H2B1 0.9700 .
C2B1 H2B2 0.9700 .
C18B N3 1.49(2) .
C18B C2B2 1.58(2) .
C18B H18C 0.9700 .
C18B H18D 0.9700 .
C2B2 O29 1.41(2) .
C2B2 H2B3 0.9700 .
C2B2 H2B4 0.9700 .
C19 O12 1.246(18) .
C19 O11 1.249(17) .
C19 C20 1.60(2) .
C20 C21A 1.52(3) .
C20 C22B 1.53(3) .
C20 C22A 1.53(3) .
C20 C21B 1.54(3) .
C20 C23A 1.55(3) .
C20 C23B 1.56(3) .
C21A H21A 0.9600 .
C21A H21B 0.9600 .
C21A H21C 0.9600 .
C22A H22A 0.9600 .
C22A H22B 0.9600 .
C22A H22C 0.9600 .
C23A H23A 0.9600 .
C23A H23B 0.9600 .
C23A H23C 0.9600 .
C21B H21D 0.9600 .
C21B H21E 0.9600 .
C21B H21F 0.9600 .
C22B H22D 0.9600 .
C22B H22E 0.9600 .
C22B H22F 0.9600 .
C23B H23D 0.9600 .
C23B H23E 0.9600 .
C23B H23F 0.9600 .
C24 O9 1.23(2) .
C24 O10 1.266(19) .
C24 C25 1.55(3) .
C25 C27 1.51(3) .
C25 C28 1.52(2) .
C25 C26 1.53(2) .
C26 H26A 0.9600 .
C26 H26B 0.9600 .
C26 H26C 0.9600 .
C27 H27A 0.9600 .
C27 H27B 0.9600 .
C27 H27C 0.9600 .
C28 H28A 0.9600 .
C28 H28B 0.9600 .
C28 H28C 0.9600 .
C29 O7 1.24(2) .
C29 O8 1.26(2) .
C29 C30 1.53(2) .
C30 C32B 1.47(3) .
C30 C32A 1.50(3) .
C30 C33A 1.51(3) .
C30 C33B 1.52(3) .
C30 C31A 1.58(3) .
C30 C31B 1.58(3) .
C31A H31A 0.9600 .
C31A H31B 0.9600 .
C31A H31C 0.9600 .
C32A H32A 0.9600 .
C32A H32B 0.9600 .
C32A H32C 0.9600 .
C33A H33A 0.9600 .
C33A H33B 0.9600 .
C33A H33C 0.9600 .
C31B H31D 0.9600 .
C31B H31E 0.9600 .
C31B H31F 0.9600 .
C32B H32D 0.9600 .
C32B H32E 0.9600 .
C32B H32F 0.9600 .
C33B H33D 0.9600 .
C33B H33E 0.9600 .
C33B H33F 0.9600 .
C34 O25 1.25(2) .
C34 O24 1.32(2) .
C34 C35 1.45(2) .
C34 Y1 2.84(2) .
C35 C37 1.54(2) .
C35 C36 1.56(3) .
C35 C38 1.56(2) .
C36 H36A 0.9600 .
C36 H36B 0.9600 .
C36 H36C 0.9600 .
C37 H37A 0.9600 .
C37 H37B 0.9600 .
C37 H37C 0.9600 .
C38 H38A 0.9600 .
C38 H38B 0.9600 .
C38 H38C 0.9600 .
C39 O26 1.250(19) .
C39 O27 1.268(19) .
C39 C40 1.48(2) .
C40 C42A 1.50(3) .
C40 C41A 1.50(3) .
C40 C42B 1.50(3) .
C40 C41B 1.52(3) .
C40 C43B 1.56(3) .
C40 C43A 1.58(3) .
C41A H41A 0.9600 .
C41A H41B 0.9600 .
C41A H41C 0.9600 .
C42A H42A 0.9600 .
C42A H42B 0.9600 .
C42A H42C 0.9600 .
C43A H43A 0.9600 .
C43A H43B 0.9600 .
C43A H43C 0.9600 .
C41B H41D 0.9600 .
C41B H41E 0.9600 .
C41B H41F 0.9600 .
C42B H42D 0.9600 .
C42B H42E 0.9600 .
C42B H42F 0.9600 .
C43B H43D 0.9600 .
C43B H43E 0.9600 .
C43B H43F 0.9600 .
C44 O28 1.272(19) .
C44 O23 1.285(18) .
C44 C45 1.54(2) .
C45 C48B 1.50(3) .
C45 C48A 1.51(3) .
C45 C46B 1.52(3) .
C45 C47A 1.54(3) .
C45 C46A 1.54(3) .
C45 C47B 1.55(3) .
C46A H46A 0.9600 .
C46A H46B 0.9600 .
C46A H46C 0.9600 .
C47A H47A 0.9600 .
C47A H47B 0.9600 .
C47A H47C 0.9600 .
C48A H48A 0.9600 .
C48A H48B 0.9600 .
C48A H48C 0.9600 .
C46B H46D 0.9600 .
C46B H46E 0.9600 .
C46B H46F 0.9600 .
C47B H47D 0.9600 .
C47B H47E 0.9600 .
C47B H47F 0.9600 .
C48B H48D 0.9600 .
C48B H48E 0.9600 .
C48B H48F 0.9600 .
C49A O1 1.49(2) .
C49A H49A 0.9600 .
C49A H49B 0.9600 .
C49A H49C 0.9600 .
C49B O1 1.48(2) .
C49B H49D 0.9600 .
C49B H49E 0.9600 .
C49B H49F 0.9600 .
C50 O16 1.218(19) .
C50 O15 1.294(19) .
C50 C51 1.54(2) .
C51 C54B 1.45(3) .
C51 C54A 1.46(3) .
C51 C53B 1.51(3) .
C51 C53A 1.51(3) .
C51 C52A 1.53(3) .
C51 C52B 1.54(3) .
C52A H52A 0.9600 .
C52A H52B 0.9600 .
C52A H52C 0.9600 .
C53A H53A 0.9600 .
C53A H53B 0.9600 .
C53A H53C 0.9600 .
C54A H54A 0.9600 .
C54A H54B 0.9600 .
C54A H54C 0.9600 .
C52B H52D 0.9600 .
C52B H52E 0.9600 .
C52B H52F 0.9600 .
C53B H53D 0.9600 .
C53B H53E 0.9600 .
C53B H53F 0.9600 .
C54B H54D 0.9600 .
C54B H54E 0.9600 .
C54B H54F 0.9600 .
C55 O18 1.230(19) .
C55 O19 1.304(16) .
C55 C56 1.52(2) .
C55 Y3 2.774(18) .
C56 C58A 1.479(19) .
C56 C59A 1.482(19) .
C56 C58B 1.482(19) .
C56 C57A 1.484(19) .
C56 C59B 1.493(19) .
C56 C57B 1.499(19) .
C57A H57A 0.9600 .
C57A H57B 0.9600 .
C57A H57C 0.9600 .
C58A H58A 0.9600 .
C58A H58B 0.9600 .
C58A H58C 0.9600 .
C59A H59A 0.9600 .
C59A H59B 0.9600 .
C59A H59C 0.9600 .
C57B H57D 0.9600 .
C57B H57E 0.9600 .
C57B H57F 0.9600 .
C58B H58D 0.9600 .
C58B H58E 0.9600 .
C58B H58F 0.9600 .
C59B H59D 0.9600 .
C59B H59E 0.9600 .
C59B H59F 0.9600 .
C60 N4 1.150(18) .
C60 C61 1.429(18) .
C61 H61A 0.9600 .
C61 H61B 0.9600 .
C61 H61C 0.9600 .
C62 O32 1.40(4) .
C62 H62A 0.9600 .
C62 H62B 0.9600 .
C62 H62C 0.9600 .
C63 O31 1.47(2) .
C63 H63A 0.9600 .
C63 H63B 0.9600 .
C63 H63C 0.9600 .
N1 Ni2 2.082(16) .
N2 Ni1 2.145(13) .
N3 Ni4 2.069(12) .
O1 Ni2 2.032(11) .
O1 Ni1 2.153(10) .
O1 Ni3 2.161(10) .
O2 Ni1 2.107(10) .
O2 Y1 2.285(10) .
O2 Y2 2.427(10) .
O3 Ni1 2.032(10) .
O3 Ni3 2.067(10) .
O3 Y2 2.336(10) .
O4 Ni2 2.027(9) .
O4 Ni3 2.032(10) .
O4 Y2 2.328(10) .
O5 Ni2 2.103(11) .
O5 Y1 2.272(11) .
O5 Y2 2.527(10) .
O7 Ni2 2.031(12) .
O8 Y1 2.218(13) .
O9 Y1 2.245(14) .
O10 Ni1 2.031(10) .
O11 Ni1 2.032(11) .
O12 Ni3 2.067(11) .
O13 Ni4 2.019(9) .
O13 Y2 2.589(10) .
O14 Ni3 2.023(10) .
O14 Y3 2.373(10) .
O15 Ni3 2.080(11) .
O16 Y3 2.330(10) .
O18 Y3 2.377(10) .
O19 Y3 2.461(10) .
O20 Y3 2.299(9) 3_766
O20 Y3 2.444(9) .
O21 Ni4 2.033(10) .
O21 Y3 2.210(9) 3_766
O23 Ni4 2.063(11) .
O24 Y1 2.463(14) .
O25 Y1 2.434(13) .
O26 Y1 2.238(12) .
O27 Y2 2.366(11) .
O28 Y2 2.295(11) .
O29 Ni4 2.030(9) .
O29 Y2 2.260(9) .
O30 H30 0.8200 .
O31 H31 0.8200 .
O32 H32 0.8200 .
Ni1 Y2 3.445(3) .
Ni2 O6 2.155(13) .
Ni2 Y2 3.440(2) .
Ni3 Y2 3.387(3) .
Ni4 O22 2.166(10) .
Ni4 Y2 3.444(2) .
Y1 Y2 3.839(2) .
Y3 O21 2.210(9) 3_766
Y3 O20 2.299(9) 3_766
Y3 O17 2.388(10) .
Y3 Y3 3.941(3) 3_766
O17 H1W 0.84(2) .
O17 H2W 0.85(2) .
O6 H1M 0.84(2) .
O22 H2M 0.85(2) .

loop_
_geom_torsion_atom_site_label_1
_geom_torsion_atom_site_label_2
_geom_torsion_atom_site_label_3
_geom_torsion_atom_site_label_4
_geom_torsion
_geom_torsion_site_symmetry_4
O3 C2 C3 N2 51.7(18) .
N2 C4 C5 O30 -61.9(19) .
N2 C6 C7A O2 34(6) .
N2 C6 C7B O2 48(5) .
O5 C8 C9 N1 -43(2) .
N1 C10 C11 O6 51(2) .
N1 C12 C13 O4 -43.1(18) .
O22 C14 C15 N3 54(2) .
N3 C16 C17 O21 41.2(17) .
N3 C18A C2B1 O29 -51(6) .
N3 C18B C2B2 O29 -45(6) .
O12 C19 C20 C21A -128(2) .
O11 C19 C20 C21A 57(2) .
O12 C19 C20 C22B 70(3) .
O11 C19 C20 C22B -104(2) .
O12 C19 C20 C22A 121(2) .
O11 C19 C20 C22A -53(2) .
O12 C19 C20 C21B -168.0(18) .
O11 C19 C20 C21B 18(2) .
O12 C19 C20 C23A 11(2) .
O11 C19 C20 C23A -163.5(17) .
O12 C19 C20 C23B -48.6(19) .
O11 C19 C20 C23B 136.9(17) .
O9 C24 C25 C27 -110(2) .
O10 C24 C25 C27 59(2) .
O9 C24 C25 C28 132(2) .
O10 C24 C25 C28 -59(2) .
O9 C24 C25 C26 13(3) .
O10 C24 C25 C26 -178.1(17) .
O7 C29 C30 C32B 47(4) .
O8 C29 C30 C32B -123(3) .
O7 C29 C30 C32A 101(3) .
O8 C29 C30 C32A -70(3) .
O7 C29 C30 C33A -18(4) .
O8 C29 C30 C33A 171(3) .
O7 C29 C30 C33B -66(3) .
O8 C29 C30 C33B 123(3) .
O7 C29 C30 C31A -138(3) .
O8 C29 C30 C31A 51(3) .
O7 C29 C30 C31B -174(3) .
O8 C29 C30 C31B 15(4) .
O25 C34 C35 C37 71(3) .
O24 C34 C35 C37 -111(2) .
O25 C34 C35 C36 -167.7(18) .
O24 C34 C35 C36 10(3) .
O25 C34 C35 C38 -46(3) .
O24 C34 C35 C38 132.0(19) .
O26 C39 C40 C42A -174(2) .
O27 C39 C40 C42A 6(3) .
O26 C39 C40 C41A -44(3) .
O27 C39 C40 C41A 135(3) .
O26 C39 C40 C42B 167(2) .
O27 C39 C40 C42B -13(3) .
O26 C39 C40 C41B -80(3) .
O27 C39 C40 C41B 99(3) .
O26 C39 C40 C43B 37(3) .
O27 C39 C40 C43B -144(2) .
O26 C39 C40 C43A 75(3) .
O27 C39 C40 C43A -106(3) .
O28 C44 C45 C48B 154(3) .
O23 C44 C45 C48B -30(3) .
O28 C44 C45 C48A 127(3) .
O23 C44 C45 C48A -57(3) .
O28 C44 C45 C46B -112(2) .
O23 C44 C45 C46B 64(2) .
O28 C44 C45 C47A 32(3) .
O23 C44 C45 C47A -152(2) .
O28 C44 C45 C46A -79(2) .
O23 C44 C45 C46A 97(2) .
O28 C44 C45 C47B 15(3) .
O23 C44 C45 C47B -169(2) .
O16 C50 C51 C54B 152(3) .
O15 C50 C51 C54B -34(3) .
O16 C50 C51 C54A 131(3) .
O15 C50 C51 C54A -55(3) .
O16 C50 C51 C53B 8(3) .
O15 C50 C51 C53B -177(2) .
O16 C50 C51 C53A 29(3) .
O15 C50 C51 C53A -156(2) .
O16 C50 C51 C52A -110(3) .
O15 C50 C51 C52A 65(3) .
O16 C50 C51 C52B -93(3) .
O15 C50 C51 C52B 82(3) .
O18 C55 C56 C58A -151(3) .
O19 C55 C56 C58A 27(3) .
O18 C55 C56 C59A 100(2) .
O19 C55 C56 C59A -82(2) .
O18 C55 C56 C58B -178(3) .
O19 C55 C56 C58B 1(3) .
O18 C55 C56 C57A -11(3) .
O19 C55 C56 C57A 167(3) .
O18 C55 C56 C59B 60(3) .
O19 C55 C56 C59B -122(2) .
O18 C55 C56 C57B -54(3) .
O19 C55 C56 C57B 124(2) .
C13 C12 N1 C10 -98.3(18) .
C13 C12 N1 C9 130.8(16) .
C13 C12 N1 Ni2 19.7(16) .
C11 C10 N1 C12 66(2) .
C11 C10 N1 C9 -163.1(18) .
C11 C10 N1 Ni2 -52.4(18) .
C8 C9 N1 C12 -67(2) .
C8 C9 N1 C10 162.0(16) .
C8 C9 N1 Ni2 48.0(17) .
C2 C3 N2 C4 95.2(16) .
C2 C3 N2 C6 -135.8(14) .
C2 C3 N2 Ni1 -25.6(15) .
C5 C4 N2 C3 81.5(17) .
C5 C4 N2 C6 -47.6(17) .
C5 C4 N2 Ni1 -162.2(11) .
C7A C6 N2 C3 65(3) .
C7B C6 N2 C3 58(3) .
C7A C6 N2 C4 -166(3) .
C7B C6 N2 C4 -173(3) .
C7A C6 N2 Ni1 -46(3) .
C7B C6 N2 Ni1 -53(3) .
C14 C15 N3 C16 72.2(18) .
C14 C15 N3 C18B -164(2) .
C14 C15 N3 C18A -152(2) .
C14 C15 N3 Ni4 -48.5(15) .
C17 C16 N3 C15 -130.0(14) .
C17 C16 N3 C18B 102.1(16) .
C17 C16 N3 C18A 98.1(18) .
C17 C16 N3 Ni4 -11.7(16) .
C2B2 C18B N3 C15 158(3) .
C2B2 C18B N3 C16 -75(4) .
C2B2 C18B N3 Ni4 42(4) .
C2B1 C18A N3 C15 164(3) .
C2B1 C18A N3 C16 -63(4) .
C2B1 C18A N3 Ni4 54(4) .
C6 C7B O2 Ni1 -16(6) .
C6 C7B O2 Y1 112(4) .
C6 C7B O2 Y2 -124(4) .
C6 C7A O2 Ni1 -1(6) .
C6 C7A O2 Y1 122(4) .
C6 C7A O2 Y2 -115(4) .
C3 C2 O3 Ni1 -49.3(14) .
C3 C2 O3 Ni3 -156.6(9) .
C3 C2 O3 Y2 72.0(15) .
C12 C13 O4 Ni2 43.0(14) .
C12 C13 O4 Ni3 152.3(10) .
C12 C13 O4 Y2 -77.0(14) .
C9 C8 O5 Ni2 11.9(15) .
C9 C8 O5 Y1 -117.1(13) .
C9 C8 O5 Y2 116.1(12) .
O8 C29 O7 Ni2 -5(4) .
C30 C29 O7 Ni2 -175.9(14) .
O7 C29 O8 Y1 55(3) .
C30 C29 O8 Y1 -134.8(18) .
O10 C24 O9 Y1 51(3) .
C25 C24 O9 Y1 -141.2(14) .
O9 C24 O10 Ni1 -7(3) .
C25 C24 O10 Ni1 -175.2(10) .
O12 C19 O11 Ni1 11(2) .
C20 C19 O11 Ni1 -175.3(8) .
O11 C19 O12 Ni3 -27(2) .
C20 C19 O12 Ni3 159.3(9) .
O14 C1 O13 Ni4 168.1(10) .
O20 C1 O13 Ni4 -6.0(18) .
O14 C1 O13 Y2 26(2) .
O20 C1 O13 Y2 -148.2(9) .
O13 C1 O14 Ni3 -32.6(19) .
O20 C1 O14 Ni3 141.9(9) .
Y3 C1 O14 Ni3 156.9(10) .
O13 C1 O14 Y3 170.5(13) .
O20 C1 O14 Y3 -15.0(12) .
O16 C50 O15 Ni3 -15(3) .
C51 C50 O15 Ni3 170.3(12) .
O15 C50 O16 Y3 -43(3) .
C51 C50 O16 Y3 131.1(16) .
O19 C55 O18 Y3 9.6(16) .
C56 C55 O18 Y3 -172.2(13) .
O18 C55 O19 Y3 -9.2(15) .
C56 C55 O19 Y3 172.5(13) .
O13 C1 O20 Y3 50(2) 3_766
O14 C1 O20 Y3 -125.3(13) 3_766
Y3 C1 O20 Y3 -139.7(15) 3_766
O13 C1 O20 Y3 -170.7(12) .
O14 C1 O20 Y3 14.5(11) .
C16 C17 O21 Ni4 -50.0(13) .
C16 C17 O21 Y3 124.4(11) 3_766
O28 C44 O23 Ni4 7(3) .
C45 C44 O23 Ni4 -169.3(11) .
O25 C34 O24 Y1 -4.4(19) .
C35 C34 O24 Y1 177.9(17) .
O24 C34 O25 Y1 4.4(19) .
C35 C34 O25 Y1 -177.8(16) .
O27 C39 O26 Y1 -16(3) .
C40 C39 O26 Y1 163.1(13) .
O26 C39 O27 Y2 8(4) .
C40 C39 O27 Y2 -170.9(14) .
O23 C44 O28 Y2 17(3) .
C45 C44 O28 Y2 -167.7(12) .
C18A C2B1 O29 Ni4 18(5) .
C18A C2B1 O29 Y2 -122(3) .
C18B C2B2 O29 Ni4 22(6) .
C18B C2B2 O29 Y2 -124(3) .
C10 C11 O6 Ni2 -24.4(18) .
C15 C14 O22 Ni4 -29.6(17) .
